data_4089015
loop_
_publ_author_name
'Murosaki, Takahiro'
'Kaneda, Shohei'
'Maruhashi, Ryota'
'Sadamori, Kazuya'
'Shoji, Yoshiaki'
'Tamao, Kohei'
'Hashizume, Daisuke'
'Hayakawa, Naoki'
'Matsuo, Tsukasa'

_publ_section_title
;
 Synthesis and Structural Characteristics of Discrete Organoboron and
 Organoaluminum Hydrides Incorporating Bulky Eind Groups
;
_journal_issue 19
_journal_name_full Organometallics
_journal_page_first 3397
_journal_paper_doi 10.1021/acs.organomet.6b00633
_journal_volume 35
_journal_year 2016
_chemical_formula_moiety 'C56 H94 B2'
_chemical_formula_sum 'C56 H94 B2'
_chemical_formula_weight 788.93
_space_group_crystal_system triclinic
_space_group_IT_number 2
_space_group_name_Hall '-P 1'
_space_group_name_H-M_alt 'P -1'
_atom_sites_solution_hydrogens mixed
_atom_sites_solution_primary direct
_atom_sites_solution_secondary difmap
_audit_creation_method SHELXL-2014/7
_cell_angle_alpha 97.983(4)
_cell_angle_beta 90.176(3)
_cell_angle_gamma 94.192(4)
_cell_formula_units_Z 6
_cell_length_a 12.396(2)
_cell_length_b 23.243(4)
_cell_length_c 26.501(5)
_cell_measurement_reflns_used 17569
_cell_measurement_temperature 100(2)
_cell_measurement_theta_max 32.8174
_cell_measurement_theta_min 2.2484
_cell_volume 7541(2)
_computing_cell_refinement CrystalClear
_computing_data_collection CrystalClear
_computing_data_reduction CrystalClear
_computing_molecular_graphics SHELXLE
_computing_publication_material 'SHELXL-2014/7 (Sheldrick, 2014)'
_computing_structure_refinement 'SHELXL-2014/7 (Sheldrick, 2014)'
_computing_structure_solution SIR2011
_diffrn_ambient_temperature 100(2)
_diffrn_detector_area_resol_mean 7.31
_diffrn_measured_fraction_theta_full 0.997
_diffrn_measured_fraction_theta_max 0.997
_diffrn_measurement_device_type 'Rigaku AFC-10 with Saturn724+ CCD'
_diffrn_measurement_method \w-scan
_diffrn_radiation_type MoK\a
_diffrn_radiation_wavelength 0.71073
_diffrn_reflns_av_R_equivalents 0.0732
_diffrn_reflns_av_unetI/netI 0.0635
_diffrn_reflns_Laue_measured_fraction_full 0.997
_diffrn_reflns_Laue_measured_fraction_max 0.997
_diffrn_reflns_limit_h_max 14
_diffrn_reflns_limit_h_min -14
_diffrn_reflns_limit_k_max 27
_diffrn_reflns_limit_k_min -27
_diffrn_reflns_limit_l_max 31
_diffrn_reflns_limit_l_min -31
_diffrn_reflns_number 112149
_diffrn_reflns_point_group_measured_fraction_full 0.997
_diffrn_reflns_point_group_measured_fraction_max 0.997
_diffrn_reflns_theta_full 25.017
_diffrn_reflns_theta_max 25.017
_diffrn_reflns_theta_min 3.025
_diffrn_source 'fine-focus rotating anode'
_exptl_absorpt_coefficient_mu 0.057
_exptl_absorpt_correction_T_max 1.0000
_exptl_absorpt_correction_T_min 0.9165
_exptl_absorpt_correction_type numerical
_exptl_absorpt_process_details Numabs
_exptl_crystal_colour Colorless
_exptl_crystal_density_diffrn 1.042
_exptl_crystal_description Block
_exptl_crystal_F_000 2640
_exptl_crystal_size_max 0.180
_exptl_crystal_size_mid 0.160
_exptl_crystal_size_min 0.090
_refine_diff_density_max 0.394
_refine_diff_density_min -0.229
_refine_diff_density_rms 0.056
_refine_ls_extinction_method none
_refine_ls_goodness_of_fit_ref 1.085
_refine_ls_hydrogen_treatment mixed
_refine_ls_matrix_type full
_refine_ls_number_parameters 1663
_refine_ls_number_reflns 26553
_refine_ls_number_restraints 0
_refine_ls_restrained_S_all 1.085
_refine_ls_R_factor_all 0.1139
_refine_ls_R_factor_gt 0.0777
_refine_ls_shift/su_max 0.001
_refine_ls_shift/su_mean 0.000
_refine_ls_structure_factor_coef Fsqd
_refine_ls_weighting_details 'w=1/[\s^2^(Fo^2^)+(0.0850P)^2^+3.6335P] where P=(Fo^2^+2Fc^2^)/3'
_refine_ls_weighting_scheme calc
_refine_ls_wR_factor_gt 0.1790
_refine_ls_wR_factor_ref 0.2019
_reflns_Friedel_coverage 0.000
_reflns_number_gt 18271
_reflns_number_total 26553
_reflns_threshold_expression 'I > 2\s(I)'
_cod_data_source_file om6b00633_si_002.cif
_cod_data_source_block 4_I_Eind2B2H4at100K
_cod_depositor_comments
;
The following automatic conversions were performed:

data item '_exptl_absorpt_correction_type' value 'Numerical' was
changed to 'numerical' in accordance with the
/home/saulius/struct/COD-crude-data/automatic-downloads/DataCite-retrospective/ACS/depositions/lib/dictionaries/cif_core.dic
dictionary named 'cif_core.dic' version 2.4.2 last updated on
2011-04-26.

Automatic conversion script
Id: cif_fix_values 6909 2019-04-08 15:41:33Z antanas 
;
_cod_original_cell_volume 7540(2)
_cod_database_code 4089015
_shelx_shelxl_version_number 2014/7
_shelx_space_group_comment
;
The symmetry employed for this shelxl refinement is uniquely defined
by the following loop, which should always be used as a source of
symmetry information in preference to the above space-group names.
They are only intended as comments.
;
_shelx_estimated_absorpt_t_min 0.990
_shelx_estimated_absorpt_t_max 0.995

loop_
_space_group_symop_operation_xyz
'x, y, z'
'-x, -y, -z'

loop_
_atom_site_label
_atom_site_type_symbol
_atom_site_fract_x
_atom_site_fract_y
_atom_site_fract_z
_atom_site_U_iso_or_equiv
_atom_site_adp_type
_atom_site_occupancy
_atom_site_site_symmetry_order
_atom_site_calc_flag
_atom_site_refinement_flags_posn
_atom_site_refinement_flags_adp
B1A B 0.0027(2) 0.21972(13) 1.02907(12) 0.0225(7) Uani 1 1 d . .
B2A B 0.1031(2) 0.26033(13) 0.99623(12) 0.0230(7) Uani 1 1 d . .
H1A H 0.0156(19) 0.2353(11) 1.0681(10) 0.017(6) Uiso 1 1 d . .
H2A H 0.0957(19) 0.2146(11) 1.0117(9) 0.015(6) Uiso 1 1 d . .
H3A H 0.005(2) 0.2625(12) 1.0069(10) 0.032(8) Uiso 1 1 d . .
H4A H 0.105(2) 0.2527(11) 0.9537(10) 0.025(7) Uiso 1 1 d . .
C1A C -0.08167(18) 0.16554(10) 1.01303(9) 0.0157(5) Uani 1 1 d . .
C2A C -0.11065(18) 0.13040(10) 1.05177(9) 0.0165(5) Uani 1 1 d . .
C3A C -0.0858(2) 0.14117(11) 1.10990(9) 0.0204(6) Uani 1 1 d . .
C4A C -0.1576(2) 0.09124(11) 1.12943(10) 0.0233(6) Uani 1 1 d . .
H4A1 H -0.1179 0.0750 1.1560 0.028 Uiso 1 1 calc R U
H4A2 H -0.2244 0.1066 1.1446 0.028 Uiso 1 1 calc R U
C5A C -0.1867(2) 0.04328(11) 1.08449(10) 0.0211(6) Uani 1 1 d . .
C6A C -0.17137(18) 0.07689(11) 1.03943(9) 0.0171(5) Uani 1 1 d . .
C7A C -0.21241(19) 0.05901(11) 0.99084(9) 0.0179(5) Uani 1 1 d . .
H7A H -0.2536 0.0227 0.9830 0.021 Uiso 1 1 calc R U
C8A C -0.19282(19) 0.09457(11) 0.95373(9) 0.0180(5) Uani 1 1 d . .
C9A C -0.24002(19) 0.08216(11) 0.90002(9) 0.0180(5) Uani 1 1 d . .
C10A C -0.2078(2) 0.13972(11) 0.87915(9) 0.0192(5) Uani 1 1 d . .
H10E H -0.2713 0.1632 0.8789 0.023 Uiso 1 1 calc R U
H10F H -0.1819 0.1313 0.8438 0.023 Uiso 1 1 calc R U
C11A C -0.1163(2) 0.17432(11) 0.91389(9) 0.0185(5) Uani 1 1 d . .
C12A C -0.12714(18) 0.14631(10) 0.96324(9) 0.0151(5) Uani 1 1 d . .
C13A C 0.0359(2) 0.13622(12) 1.12087(10) 0.0247(6) Uani 1 1 d . .
H13C H 0.0566 0.0985 1.1029 0.030 Uiso 1 1 calc R U
H13D H 0.0780 0.1674 1.1059 0.030 Uiso 1 1 calc R U
C14A C 0.0694(2) 0.14043(15) 1.17716(11) 0.0380(8) Uani 1 1 d . .
H14G H 0.0530 0.1784 1.1952 0.057 Uiso 1 1 calc R U
H14H H 0.1472 0.1361 1.1797 0.057 Uiso 1 1 calc R U
H14I H 0.0295 0.1094 1.1925 0.057 Uiso 1 1 calc R U
C15A C -0.1209(2) 0.20031(12) 1.13798(10) 0.0246(6) Uani 1 1 d . .
H15E H -0.1276 0.1971 1.1747 0.029 Uiso 1 1 calc R U
H15F H -0.0625 0.2309 1.1345 0.029 Uiso 1 1 calc R U
C16A C -0.2261(2) 0.22014(14) 1.11941(11) 0.0357(7) Uani 1 1 d . .
H16G H -0.2184 0.2275 1.0840 0.054 Uiso 1 1 calc R U
H16H H -0.2435 0.2560 1.1408 0.054 Uiso 1 1 calc R U
H16I H -0.2844 0.1897 1.1214 0.054 Uiso 1 1 calc R U
C17A C -0.1054(2) -0.00486(12) 1.08193(11) 0.0272(6) Uani 1 1 d . .
H17C H -0.0314 0.0145 1.0849 0.033 Uiso 1 1 calc R U
H17D H -0.1168 -0.0253 1.1121 0.033 Uiso 1 1 calc R U
C18A C -0.1103(2) -0.05070(12) 1.03460(12) 0.0350(7) Uani 1 1 d . .
H18D H -0.1806 -0.0731 1.0327 0.052 Uiso 1 1 calc R U
H18E H -0.0526 -0.0770 1.0366 0.052 Uiso 1 1 calc R U
H18F H -0.1007 -0.0314 1.0041 0.052 Uiso 1 1 calc R U
C19A C -0.3027(2) 0.01523(12) 1.08792(11) 0.0287(6) Uani 1 1 d . .
H19C H -0.3141 -0.0171 1.0595 0.034 Uiso 1 1 calc R U
H19D H -0.3083 -0.0020 1.1200 0.034 Uiso 1 1 calc R U
C20A C -0.3944(2) 0.05562(14) 1.08624(13) 0.0408(8) Uani 1 1 d . .
H20D H -0.3879 0.0862 1.1157 0.061 Uiso 1 1 calc R U
H20E H -0.4642 0.0331 1.0871 0.061 Uiso 1 1 calc R U
H20F H -0.3899 0.0734 1.0548 0.061 Uiso 1 1 calc R U
C21A C -0.1889(2) 0.02866(11) 0.87020(10) 0.0234(6) Uani 1 1 d . .
H21C H -0.1104 0.0385 0.8672 0.028 Uiso 1 1 calc R U
H21D H -0.1978 -0.0041 0.8904 0.028 Uiso 1 1 calc R U
C22A C -0.2364(2) 0.00828(13) 0.81689(11) 0.0321(7) Uani 1 1 d . .
H22D H -0.3106 -0.0087 0.8197 0.048 Uiso 1 1 calc R U
H22E H -0.1922 -0.0211 0.7989 0.048 Uiso 1 1 calc R U
H22F H -0.2370 0.0416 0.7979 0.048 Uiso 1 1 calc R U
C23A C -0.36418(19) 0.06852(12) 0.90112(10) 0.0253(6) Uani 1 1 d . .
H23C H -0.3929 0.0660 0.8659 0.030 Uiso 1 1 calc R U
H23D H -0.3785 0.0297 0.9121 0.030 Uiso 1 1 calc R U
C24A C -0.4273(2) 0.11201(13) 0.93556(11) 0.0293(6) Uani 1 1 d . .
H24D H -0.3959 0.1177 0.9700 0.044 Uiso 1 1 calc R U
H24E H -0.5031 0.0969 0.9367 0.044 Uiso 1 1 calc R U
H24F H -0.4235 0.1493 0.9221 0.044 Uiso 1 1 calc R U
C25A C -0.0035(2) 0.16181(11) 0.88921(9) 0.0218(6) Uani 1 1 d . .
H25C H 0.0532 0.1708 0.9161 0.026 Uiso 1 1 calc R U
H25D H -0.0041 0.1197 0.8763 0.026 Uiso 1 1 calc R U
C26A C 0.0273(2) 0.19626(12) 0.84553(10) 0.0294(6) Uani 1 1 d . .
H26A H -0.0312 0.1907 0.8200 0.044 Uiso 1 1 calc R U
H26B H 0.0938 0.1824 0.8298 0.044 Uiso 1 1 calc R U
H26C H 0.0392 0.2377 0.8588 0.044 Uiso 1 1 calc R U
C27A C -0.1338(2) 0.23955(11) 0.91954(10) 0.0236(6) Uani 1 1 d . .
H27C H -0.0649 0.2617 0.9311 0.028 Uiso 1 1 calc R U
H27D H -0.1515 0.2496 0.8855 0.028 Uiso 1 1 calc R U
C28A C -0.2217(2) 0.25961(13) 0.95601(11) 0.0322(7) Uani 1 1 d . .
H28A H -0.2883 0.2345 0.9479 0.048 Uiso 1 1 calc R U
H28B H -0.2352 0.3000 0.9527 0.048 Uiso 1 1 calc R U
H28C H -0.1986 0.2573 0.9910 0.048 Uiso 1 1 calc R U
C29A C 0.18726(18) 0.30682(10) 1.02658(9) 0.0146(5) Uani 1 1 d . .
C30A C 0.29232(19) 0.29145(10) 1.03909(9) 0.0162(5) Uani 1 1 d . .
C31A C 0.33888(19) 0.23108(11) 1.02934(10) 0.0211(6) Uani 1 1 d . .
C32A C 0.46228(19) 0.24694(11) 1.04101(10) 0.0212(6) Uani 1 1 d . .
H32C H 0.4914 0.2178 1.0603 0.025 Uiso 1 1 calc R U
H32D H 0.5024 0.2466 1.0087 0.025 Uiso 1 1 calc R U
C33A C 0.47675(19) 0.30793(11) 1.07255(9) 0.0192(5) Uani 1 1 d . .
C34A C 0.37109(19) 0.33352(11) 1.06155(9) 0.0169(5) Uani 1 1 d . .
C35A C 0.35047(19) 0.39203(11) 1.07112(9) 0.0197(5) Uani 1 1 d . .
H35A H 0.4042 0.4203 1.0865 0.024 Uiso 1 1 calc R U
C36A C 0.25011(19) 0.40820(10) 1.05781(9) 0.0168(5) Uani 1 1 d . .
C37A C 0.21731(19) 0.47053(11) 1.06261(10) 0.0207(6) Uani 1 1 d . .
C38A C 0.10508(19) 0.46272(11) 1.03580(10) 0.0207(6) Uani 1 1 d . .
H38C H 0.1104 0.4768 1.0022 0.025 Uiso 1 1 calc R U
H38D H 0.0530 0.4858 1.0567 0.025 Uiso 1 1 calc R U
C39A C 0.06490(19) 0.39668(10) 1.02860(9) 0.0161(5) Uani 1 1 d . .
C40A C 0.16926(18) 0.36674(10) 1.03681(9) 0.0148(5) Uani 1 1 d . .
C41A C 0.2898(2) 0.19084(12) 1.06687(12) 0.0282(7) Uani 1 1 d . .
H41C H 0.2970 0.2124 1.1018 0.034 Uiso 1 1 calc R U
H41D H 0.2115 0.1831 1.0590 0.034 Uiso 1 1 calc R U
C42A C 0.3384(2) 0.13263(13) 1.06679(13) 0.0382(8) Uani 1 1 d . .
H42D H 0.3327 0.1106 1.0324 0.057 Uiso 1 1 calc R U
H42E H 0.2991 0.1104 1.0907 0.057 Uiso 1 1 calc R U
H42F H 0.4147 0.1393 1.0772 0.057 Uiso 1 1 calc R U
C43A C 0.3223(2) 0.20118(12) 0.97371(11) 0.0277(6) Uani 1 1 d . .
H43C H 0.3687 0.1680 0.9682 0.033 Uiso 1 1 calc R U
H43D H 0.2462 0.1850 0.9693 0.033 Uiso 1 1 calc R U
C44A C 0.3471(2) 0.23998(14) 0.93287(11) 0.0344(7) Uani 1 1 d . .
H44D H 0.3008 0.2727 0.9374 0.052 Uiso 1 1 calc R U
H44E H 0.3333 0.2173 0.8991 0.052 Uiso 1 1 calc R U
H44F H 0.4232 0.2549 0.9357 0.052 Uiso 1 1 calc R U
C45A C 0.4865(2) 0.30295(13) 1.12998(10) 0.0289(6) Uani 1 1 d . .
H45C H 0.4258 0.2762 1.1388 0.035 Uiso 1 1 calc R U
H45D H 0.5543 0.2845 1.1355 0.035 Uiso 1 1 calc R U
C46A C 0.4867(2) 0.35933(15) 1.16711(11) 0.0388(8) Uani 1 1 d . .
H46D H 0.5496 0.3853 1.1608 0.058 Uiso 1 1 calc R U
H46E H 0.4901 0.3505 1.2021 0.058 Uiso 1 1 calc R U
H46F H 0.4203 0.3785 1.1622 0.058 Uiso 1 1 calc R U
C47A C 0.57699(19) 0.34340(11) 1.05627(10) 0.0216(6) Uani 1 1 d . .
H47C H 0.5863 0.3806 1.0797 0.026 Uiso 1 1 calc R U
H47D H 0.6414 0.3216 1.0604 0.026 Uiso 1 1 calc R U
C48A C 0.5736(2) 0.35717(12) 1.00167(10) 0.0284(6) Uani 1 1 d . .
H48D H 0.5684 0.3207 0.9779 0.043 Uiso 1 1 calc R U
H48E H 0.6397 0.3806 0.9950 0.043 Uiso 1 1 calc R U
H48F H 0.5105 0.3790 0.9970 0.043 Uiso 1 1 calc R U
C49A C 0.2106(2) 0.49635(12) 1.11931(10) 0.0251(6) Uani 1 1 d . .
H49C H 0.1568 0.4718 1.1359 0.030 Uiso 1 1 calc R U
H49D H 0.2817 0.4942 1.1358 0.030 Uiso 1 1 calc R U
C50A C 0.1797(2) 0.55948(12) 1.12910(11) 0.0353(7) Uani 1 1 d . .
H50D H 0.2348 0.5847 1.1148 0.053 Uiso 1 1 calc R U
H50E H 0.1751 0.5718 1.1659 0.053 Uiso 1 1 calc R U
H50F H 0.1095 0.5623 1.1129 0.053 Uiso 1 1 calc R U
C51A C 0.2991(2) 0.50931(12) 1.03584(11) 0.0283(6) Uani 1 1 d . .
H51C H 0.2681 0.5471 1.0345 0.034 Uiso 1 1 calc R U
H51D H 0.3656 0.5171 1.0572 0.034 Uiso 1 1 calc R U
C52A C 0.3309(2) 0.48516(12) 0.98231(11) 0.0311(7) Uani 1 1 d . .
H52D H 0.3625 0.4478 0.9828 0.047 Uiso 1 1 calc R U
H52E H 0.3842 0.5127 0.9695 0.047 Uiso 1 1 calc R U
H52F H 0.2667 0.4794 0.9600 0.047 Uiso 1 1 calc R U
C53A C -0.01536(19) 0.38414(11) 1.07086(9) 0.0178(5) Uani 1 1 d . .
H53C H -0.0258 0.3414 1.0701 0.021 Uiso 1 1 calc R U
H53D H 0.0184 0.4005 1.1042 0.021 Uiso 1 1 calc R U
C54A C -0.1262(2) 0.40772(12) 1.06810(10) 0.0255(6) Uani 1 1 d . .
H54D H -0.1177 0.4501 1.0689 0.038 Uiso 1 1 calc R U
H54E H -0.1691 0.3983 1.0973 0.038 Uiso 1 1 calc R U
H54F H -0.1631 0.3899 1.0364 0.038 Uiso 1 1 calc R U
C55A C 0.0107(2) 0.37966(11) 0.97583(9) 0.0207(6) Uani 1 1 d . .
H55C H -0.0263 0.3403 0.9746 0.025 Uiso 1 1 calc R U
H55D H -0.0457 0.4069 0.9723 0.025 Uiso 1 1 calc R U
C56A C 0.0849(2) 0.37937(13) 0.92971(10) 0.0318(7) Uani 1 1 d . .
H56D H 0.1119 0.4194 0.9266 0.048 Uiso 1 1 calc R U
H56E H 0.0442 0.3625 0.8988 0.048 Uiso 1 1 calc R U
H56F H 0.1461 0.3561 0.9343 0.048 Uiso 1 1 calc R U
B1B B 0.2386(2) 0.05359(13) 0.67842(11) 0.0193(6) Uani 1 1 d . .
B2B B 0.3378(2) 0.09555(12) 0.64646(11) 0.0178(6) Uani 1 1 d . .
H1B H 0.232(2) 0.0585(11) 0.7202(10) 0.023(7) Uiso 1 1 d . .
H2B H 0.339(2) 0.0505(11) 0.6685(10) 0.025(7) Uiso 1 1 d . .
H3B H 0.246(2) 0.1061(12) 0.6657(10) 0.027(7) Uiso 1 1 d . .
H4B H 0.325(2) 0.0817(11) 0.6062(10) 0.022(7) Uiso 1 1 d . .
C1B C 0.15148(18) 0.01040(10) 0.64496(9) 0.0153(5) Uani 1 1 d . .
C2B C 0.16804(19) -0.04911(10) 0.62928(9) 0.0160(5) Uani 1 1 d . .
C3B C 0.26980(19) -0.08186(11) 0.63599(9) 0.0184(5) Uani 1 1 d . .
C4B C 0.2276(2) -0.14665(11) 0.62102(10) 0.0228(6) Uani 1 1 d . .
H4B1 H 0.2815 -0.1677 0.5996 0.027 Uiso 1 1 calc R U
H4B2 H 0.2169 -0.1655 0.6521 0.027 Uiso 1 1 calc R U
C5B C 0.1189(2) -0.14968(11) 0.59119(10) 0.0219(6) Uani 1 1 d . .
C6B C 0.08729(19) -0.08726(10) 0.60360(9) 0.0177(5) Uani 1 1 d . .
C7B C -0.0118(2) -0.06746(11) 0.59174(9) 0.0207(6) Uani 1 1 d . .
H7B H -0.0656 -0.0931 0.5730 0.025 Uiso 1 1 calc R U
C8B C -0.03078(19) -0.00995(11) 0.60764(9) 0.0171(5) Uani 1 1 d . .
C9B C -0.13572(19) 0.01849(11) 0.60083(10) 0.0205(6) Uani 1 1 d . .
C10B C -0.11969(19) 0.07487(11) 0.63962(10) 0.0213(6) Uani 1 1 d . .
H10C H -0.1575 0.0694 0.6716 0.026 Uiso 1 1 calc R U
H10D H -0.1501 0.1076 0.6256 0.026 Uiso 1 1 calc R U
C11B C 0.00353(19) 0.08864(11) 0.65038(10) 0.0188(5) Uani 1 1 d . .
C12B C 0.04829(19) 0.02870(10) 0.63451(9) 0.0170(5) Uani 1 1 d . .
C13B C 0.3165(2) -0.07191(11) 0.69063(9) 0.0212(6) Uani 1 1 d . .
H13E H 0.3709 -0.1006 0.6930 0.025 Uiso 1 1 calc R U
H13F H 0.3552 -0.0327 0.6964 0.025 Uiso 1 1 calc R U
C14B C 0.2364(2) -0.07630(13) 0.73367(10) 0.0311(7) Uani 1 1 d . .
H14D H 0.1803 -0.0491 0.7313 0.047 Uiso 1 1 calc R U
H14E H 0.2745 -0.0664 0.7665 0.047 Uiso 1 1 calc R U
H14F H 0.2029 -0.1161 0.7308 0.047 Uiso 1 1 calc R U
C15B C 0.35698(19) -0.06377(11) 0.59836(9) 0.0192(5) Uani 1 1 d . .
H15C H 0.3290 -0.0763 0.5632 0.023 Uiso 1 1 calc R U
H15D H 0.3675 -0.0207 0.6032 0.023 Uiso 1 1 calc R U
C16B C 0.4675(2) -0.08821(13) 0.60317(11) 0.0318(7) Uani 1 1 d . .
H16D H 0.4975 -0.0752 0.6375 0.048 Uiso 1 1 calc R U
H16E H 0.5167 -0.0742 0.5779 0.048 Uiso 1 1 calc R U
H16F H 0.4591 -0.1309 0.5972 0.048 Uiso 1 1 calc R U
C17B C 0.0324(2) -0.19312(11) 0.60898(11) 0.0278(6) Uani 1 1 d . .
H17E H -0.0324 -0.1947 0.5868 0.033 Uiso 1 1 calc R U
H17F H 0.0604 -0.2323 0.6038 0.033 Uiso 1 1 calc R U
C18B C -0.0026(2) -0.18003(12) 0.66458(11) 0.0321(7) Uani 1 1 d . .
H18G H 0.0580 -0.1843 0.6873 0.048 Uiso 1 1 calc R U
H18H H -0.0635 -0.2074 0.6708 0.048 Uiso 1 1 calc R U
H18I H -0.0248 -0.1401 0.6712 0.048 Uiso 1 1 calc R U
C19B C 0.1327(2) -0.16414(12) 0.53276(10) 0.0260(6) Uani 1 1 d . .
H19E H 0.0627 -0.1603 0.5159 0.031 Uiso 1 1 calc R U
H19F H 0.1858 -0.1347 0.5216 0.031 Uiso 1 1 calc R U
C20B C 0.1699(2) -0.22456(13) 0.51394(12) 0.0360(7) Uani 1 1 d . .
H20G H 0.2393 -0.2291 0.5302 0.054 Uiso 1 1 calc R U
H20H H 0.1784 -0.2290 0.4769 0.054 Uiso 1 1 calc R U
H20I H 0.1159 -0.2544 0.5227 0.054 Uiso 1 1 calc R U
C21B C -0.1479(2) 0.03469(12) 0.54637(10) 0.0246(6) Uani 1 1 d . .
H21E H -0.2138 0.0562 0.5454 0.029 Uiso 1 1 calc R U
H21F H -0.0854 0.0618 0.5404 0.029 Uiso 1 1 calc R U
C22B C -0.1554(2) -0.01524(13) 0.50212(11) 0.0333(7) Uani 1 1 d . .
H22G H -0.0912 -0.0374 0.5024 0.050 Uiso 1 1 calc R U
H22H H -0.1597 0.0006 0.4698 0.050 Uiso 1 1 calc R U
H22I H -0.2203 -0.0410 0.5058 0.050 Uiso 1 1 calc R U
C23B C -0.2365(2) -0.01945(12) 0.61351(10) 0.0246(6) Uani 1 1 d . .
H23E H -0.3002 0.0039 0.6134 0.030 Uiso 1 1 calc R U
H23F H -0.2479 -0.0529 0.5860 0.030 Uiso 1 1 calc R U
C24B C -0.2318(2) -0.04302(12) 0.66444(11) 0.0305(7) Uani 1 1 d . .
H24G H -0.1739 -0.0697 0.6637 0.046 Uiso 1 1 calc R U
H24H H -0.3011 -0.0639 0.6703 0.046 Uiso 1 1 calc R U
H24I H -0.2172 -0.0106 0.6920 0.046 Uiso 1 1 calc R U
C25B C 0.0535(2) 0.13350(11) 0.61710(10) 0.0216(6) Uani 1 1 d . .
H25E H 0.1299 0.1434 0.6280 0.026 Uiso 1 1 calc R U
H25F H 0.0537 0.1143 0.5813 0.026 Uiso 1 1 calc R U
C26B C -0.0020(2) 0.19052(12) 0.61838(12) 0.0316(7) Uani 1 1 d . .
H26D H -0.0737 0.1823 0.6022 0.047 Uiso 1 1 calc R U
H26E H 0.0418 0.2174 0.5999 0.047 Uiso 1 1 calc R U
H26F H -0.0095 0.2083 0.6538 0.047 Uiso 1 1 calc R U
C27B C 0.0233(2) 0.11274(11) 0.70748(10) 0.0234(6) Uani 1 1 d . .
H27E H 0.1004 0.1270 0.7123 0.028 Uiso 1 1 calc R U
H27F H -0.0204 0.1466 0.7162 0.028 Uiso 1 1 calc R U
C28B C -0.0036(2) 0.06958(12) 0.74475(10) 0.0295(6) Uani 1 1 d . .
H28G H -0.0818 0.0597 0.7443 0.044 Uiso 1 1 calc R U
H28H H 0.0198 0.0871 0.7792 0.044 Uiso 1 1 calc R U
H28I H 0.0340 0.0342 0.7348 0.044 Uiso 1 1 calc R U
C29B C 0.42398(18) 0.14840(10) 0.66349(9) 0.0162(5) Uani 1 1 d . .
C30B C 0.45231(18) 0.18508(11) 0.62561(9) 0.0163(5) Uani 1 1 d . .
C31B C 0.42360(19) 0.17660(11) 0.56798(9) 0.0185(5) Uani 1 1 d . .
C32B C 0.4957(2) 0.22716(11) 0.54930(9) 0.0211(6) Uani 1 1 d . .
H32E H 0.5623 0.2120 0.5338 0.025 Uiso 1 1 calc R U
H32F H 0.4560 0.2442 0.5232 0.025 Uiso 1 1 calc R U
C33B C 0.52525(19) 0.27414(11) 0.59525(9) 0.0183(5) Uani 1 1 d . .
C34B C 0.51467(19) 0.23771(11) 0.63861(9) 0.0173(5) Uani 1 1 d . .
C35B C 0.55882(19) 0.25374(11) 0.68684(9) 0.0187(5) Uani 1 1 d . .
H35B H 0.6021 0.2893 0.6950 0.022 Uiso 1 1 calc R U
C36B C 0.53862(19) 0.21680(11) 0.72330(9) 0.0168(5) Uani 1 1 d . .
C37B C 0.5846(2) 0.22867(11) 0.77697(9) 0.0200(6) Uani 1 1 d . .
C38B C 0.5522(2) 0.17033(11) 0.79684(10) 0.0224(6) Uani 1 1 d . .
H38E H 0.5266 0.1779 0.8323 0.027 Uiso 1 1 calc R U
H38F H 0.6154 0.1466 0.7964 0.027 Uiso 1 1 calc R U
C39B C 0.46035(19) 0.13705(11) 0.76170(9) 0.0183(5) Uani 1 1 d . .
C40B C 0.47200(18) 0.16587(11) 0.71291(9) 0.0169(5) Uani 1 1 d . .
C41B C 0.4558(2) 0.11852(11) 0.53750(10) 0.0234(6) Uani 1 1 d . .
H41E H 0.3970 0.0880 0.5404 0.028 Uiso 1 1 calc R U
H41F H 0.4612 0.1235 0.5011 0.028 Uiso 1 1 calc R U
C42B C 0.5621(2) 0.09680(13) 0.55417(11) 0.0345(7) Uani 1 1 d . .
H42G H 0.6196 0.1282 0.5556 0.052 Uiso 1 1 calc R U
H42H H 0.5811 0.0636 0.5297 0.052 Uiso 1 1 calc R U
H42I H 0.5536 0.0846 0.5880 0.052 Uiso 1 1 calc R U
C43B C 0.3019(2) 0.18249(12) 0.55874(9) 0.0220(6) Uani 1 1 d . .
H43E H 0.2605 0.1493 0.5712 0.026 Uiso 1 1 calc R U
H43F H 0.2814 0.2185 0.5798 0.026 Uiso 1 1 calc R U
C44B C 0.2662(2) 0.18436(13) 0.50388(10) 0.0299(7) Uani 1 1 d . .
H44G H 0.3004 0.2193 0.4920 0.045 Uiso 1 1 calc R U
H44H H 0.1873 0.1854 0.5023 0.045 Uiso 1 1 calc R U
H44I H 0.2879 0.1496 0.4821 0.045 Uiso 1 1 calc R U
C45B C 0.6411(2) 0.30212(12) 0.59151(10) 0.0225(6) Uani 1 1 d . .
H45E H 0.6589 0.3288 0.6234 0.027 Uiso 1 1 calc R U
H45F H 0.6922 0.2711 0.5887 0.027 Uiso 1 1 calc R U
C46B C 0.6576(2) 0.33611(13) 0.54631(10) 0.0315(7) Uani 1 1 d . .
H46G H 0.6307 0.3117 0.5150 0.047 Uiso 1 1 calc R U
H46H H 0.7349 0.3471 0.5430 0.047 Uiso 1 1 calc R U
H46I H 0.6179 0.3713 0.5520 0.047 Uiso 1 1 calc R U
C47B C 0.4413(2) 0.32086(11) 0.60122(10) 0.0227(6) Uani 1 1 d . .
H47E H 0.4458 0.3417 0.5711 0.027 Uiso 1 1 calc R U
H47F H 0.3681 0.3007 0.6010 0.027 Uiso 1 1 calc R U
C48B C 0.4531(2) 0.36595(12) 0.64887(10) 0.0265(6) Uani 1 1 d . .
H48G H 0.4505 0.3461 0.6792 0.040 Uiso 1 1 calc R U
H48H H 0.3940 0.3918 0.6498 0.040 Uiso 1 1 calc R U
H48I H 0.5225 0.3889 0.6482 0.040 Uiso 1 1 calc R U
C49B C 0.7092(2) 0.24257(12) 0.77699(10) 0.0247(6) Uani 1 1 d . .
H49E H 0.7238 0.2824 0.7681 0.030 Uiso 1 1 calc R U
H49F H 0.7370 0.2429 0.8121 0.030 Uiso 1 1 calc R U
C50B C 0.7732(2) 0.20116(13) 0.74107(11) 0.0324(7) Uani 1 1 d . .
H50G H 0.7685 0.1627 0.7524 0.049 Uiso 1 1 calc R U
H50H H 0.8491 0.2163 0.7413 0.049 Uiso 1 1 calc R U
H50I H 0.7431 0.1979 0.7065 0.049 Uiso 1 1 calc R U
C51B C 0.5322(2) 0.28136(11) 0.80653(9) 0.0225(6) Uani 1 1 d . .
H51E H 0.5415 0.3144 0.7866 0.027 Uiso 1 1 calc R U
H51F H 0.4536 0.2711 0.8088 0.027 Uiso 1 1 calc R U
C52B C 0.5772(2) 0.30177(13) 0.86058(10) 0.0329(7) Uani 1 1 d . .
H52G H 0.5746 0.2687 0.8799 0.049 Uiso 1 1 calc R U
H52H H 0.5335 0.3320 0.8777 0.049 Uiso 1 1 calc R U
H52I H 0.6523 0.3177 0.8587 0.049 Uiso 1 1 calc R U
C53B C 0.4768(2) 0.07087(11) 0.75469(10) 0.0217(6) Uani 1 1 d . .
H53E H 0.4939 0.0597 0.7884 0.026 Uiso 1 1 calc R U
H53F H 0.4078 0.0493 0.7425 0.026 Uiso 1 1 calc R U
C54B C 0.5658(2) 0.05147(12) 0.71775(11) 0.0295(6) Uani 1 1 d . .
H54G H 0.5461 0.0582 0.6833 0.044 Uiso 1 1 calc R U
H54H H 0.5742 0.0099 0.7179 0.044 Uiso 1 1 calc R U
H54I H 0.6341 0.0739 0.7284 0.044 Uiso 1 1 calc R U
C55B C 0.34792(19) 0.14904(11) 0.78596(9) 0.0205(6) Uani 1 1 d . .
H55E H 0.3485 0.1909 0.7996 0.025 Uiso 1 1 calc R U
H55F H 0.2916 0.1407 0.7588 0.025 Uiso 1 1 calc R U
C56B C 0.3165(2) 0.11330(12) 0.82887(10) 0.0284(6) Uani 1 1 d . .
H56G H 0.3014 0.0723 0.8145 0.043 Uiso 1 1 calc R U
H56H H 0.2518 0.1280 0.8458 0.043 Uiso 1 1 calc R U
H56I H 0.3762 0.1168 0.8537 0.043 Uiso 1 1 calc R U
B1C B 0.3046(2) 0.54720(14) 0.69649(11) 0.0219(6) Uani 1 1 d . .
B2C B 0.4460(2) 0.56192(13) 0.68123(11) 0.0194(6) Uani 1 1 d . .
H1C H 0.254(2) 0.5837(11) 0.7171(10) 0.023(7) Uiso 1 1 d . .
H2C H 0.391(2) 0.5480(11) 0.7211(10) 0.027(7) Uiso 1 1 d . .
H3C H 0.356(2) 0.5745(12) 0.6647(10) 0.030(8) Uiso 1 1 d . .
H4C H 0.466(2) 0.5201(12) 0.6624(10) 0.028(7) Uiso 1 1 d . .
C1C C 0.24999(19) 0.48339(11) 0.68078(9) 0.0170(5) Uani 1 1 d . .
C2C C 0.21108(19) 0.46191(11) 0.63055(9) 0.0171(5) Uani 1 1 d . .
C3C C 0.2056(2) 0.49527(11) 0.58407(9) 0.0195(5) Uani 1 1 d . .
C4C C 0.1404(2) 0.45024(11) 0.54337(10) 0.0222(6) Uani 1 1 d . .
H4C1 H 0.0724 0.4664 0.5342 0.027 Uiso 1 1 calc R U
H4C2 H 0.1837 0.4428 0.5121 0.027 Uiso 1 1 calc R U
C5C C 0.11396(19) 0.39241(11) 0.56514(9) 0.0188(5) Uani 1 1 d . .
C6C C 0.15934(19) 0.40629(11) 0.61905(9) 0.0176(5) Uani 1 1 d . .
C7C C 0.14519(19) 0.36955(11) 0.65605(9) 0.0178(5) Uani 1 1 d . .
H7C H 0.1129 0.3311 0.6475 0.021 Uiso 1 1 calc R U
C8C C 0.17897(19) 0.39002(11) 0.70571(9) 0.0175(5) Uani 1 1 d . .
C9C C 0.1624(2) 0.35764(11) 0.75152(10) 0.0207(6) Uani 1 1 d . .
C10C C 0.1851(2) 0.40755(11) 0.79614(10) 0.0232(6) Uani 1 1 d . .
H10A H 0.2249 0.3934 0.8239 0.028 Uiso 1 1 calc R U
H10B H 0.1160 0.4215 0.8099 0.028 Uiso 1 1 calc R U
C11C C 0.2538(2) 0.45818(11) 0.77610(9) 0.0201(6) Uani 1 1 d . .
C12C C 0.22908(18) 0.44599(11) 0.71827(9) 0.0167(5) Uani 1 1 d . .
C13C C 0.1396(2) 0.54912(11) 0.59914(10) 0.0231(6) Uani 1 1 d . .
H13A H 0.0670 0.5355 0.6102 0.028 Uiso 1 1 calc R U
H13B H 0.1758 0.5738 0.6287 0.028 Uiso 1 1 calc R U
C14C C 0.1255(2) 0.58677(12) 0.55665(10) 0.0285(6) Uani 1 1 d . .
H14A H 0.1958 0.6057 0.5492 0.043 Uiso 1 1 calc R U
H14B H 0.0754 0.6166 0.5678 0.043 Uiso 1 1 calc R U
H14C H 0.0964 0.5621 0.5259 0.043 Uiso 1 1 calc R U
C15C C 0.3155(2) 0.51386(11) 0.56171(10) 0.0222(6) Uani 1 1 d . .
H15A H 0.3019 0.5286 0.5291 0.027 Uiso 1 1 calc R U
H15B H 0.3507 0.5466 0.5854 0.027 Uiso 1 1 calc R U
C16C C 0.3944(2) 0.46604(12) 0.55193(10) 0.0282(6) Uani 1 1 d . .
H16A H 0.4086 0.4509 0.5838 0.042 Uiso 1 1 calc R U
H16B H 0.4624 0.4822 0.5390 0.042 Uiso 1 1 calc R U
H16C H 0.3627 0.4344 0.5267 0.042 Uiso 1 1 calc R U
C17C C -0.00936(19) 0.37598(11) 0.56675(10) 0.0226(6) Uani 1 1 d . .
H17A H -0.0381 0.3693 0.5314 0.027 Uiso 1 1 calc R U
H17B H -0.0205 0.3387 0.5808 0.027 Uiso 1 1 calc R U
C18C C -0.0753(2) 0.42086(13) 0.59801(11) 0.0307(7) Uani 1 1 d . .
H18A H -0.0409 0.4326 0.6316 0.046 Uiso 1 1 calc R U
H18B H -0.1488 0.4037 0.6022 0.046 Uiso 1 1 calc R U
H18C H -0.0785 0.4550 0.5803 0.046 Uiso 1 1 calc R U
C19C C 0.1703(2) 0.34131(11) 0.53541(9) 0.0213(6) Uani 1 1 d . .
H19A H 0.2494 0.3513 0.5371 0.026 Uiso 1 1 calc R U
H19B H 0.1556 0.3065 0.5528 0.026 Uiso 1 1 calc R U
C20C C 0.1364(2) 0.32523(13) 0.47934(10) 0.0306(7) Uani 1 1 d . .
H20A H 0.0604 0.3100 0.4771 0.046 Uiso 1 1 calc R U
H20B H 0.1818 0.2954 0.4629 0.046 Uiso 1 1 calc R U
H20C H 0.1452 0.3600 0.4621 0.046 Uiso 1 1 calc R U
C21C C 0.0468(2) 0.32838(12) 0.75351(10) 0.0261(6) Uani 1 1 d . .
H21A H 0.0402 0.2936 0.7272 0.031 Uiso 1 1 calc R U
H21B H 0.0377 0.3146 0.7871 0.031 Uiso 1 1 calc R U
C22C C -0.0456(2) 0.36610(13) 0.74561(12) 0.0356(7) Uani 1 1 d . .
H22A H -0.0384 0.4017 0.7703 0.053 Uiso 1 1 calc R U
H22B H -0.1148 0.3445 0.7505 0.053 Uiso 1 1 calc R U
H22C H -0.0430 0.3763 0.7110 0.053 Uiso 1 1 calc R U
C23C C 0.2447(2) 0.31088(11) 0.75337(10) 0.0248(6) Uani 1 1 d . .
H23A H 0.3183 0.3309 0.7568 0.030 Uiso 1 1 calc R U
H23B H 0.2313 0.2925 0.7845 0.030 Uiso 1 1 calc R U
C24C C 0.2438(2) 0.26272(12) 0.70813(11) 0.0292(6) Uani 1 1 d . .
H24A H 0.1744 0.2394 0.7065 0.044 Uiso 1 1 calc R U
H24B H 0.3026 0.2377 0.7121 0.044 Uiso 1 1 calc R U
H24C H 0.2538 0.2800 0.6766 0.044 Uiso 1 1 calc R U
C25C C 0.2194(2) 0.51732(11) 0.80287(10) 0.0253(6) Uani 1 1 d . .
H25A H 0.2246 0.5173 0.8402 0.030 Uiso 1 1 calc R U
H25B H 0.2721 0.5484 0.7941 0.030 Uiso 1 1 calc R U
C26C C 0.1064(2) 0.53303(13) 0.79013(11) 0.0316(7) Uani 1 1 d . .
H26G H 0.0984 0.5314 0.7531 0.047 Uiso 1 1 calc R U
H26H H 0.0954 0.5725 0.8068 0.047 Uiso 1 1 calc R U
H26I H 0.0525 0.5053 0.8023 0.047 Uiso 1 1 calc R U
C27C C 0.3770(2) 0.45451(12) 0.78544(9) 0.0222(6) Uani 1 1 d . .
H27A H 0.3983 0.4171 0.7670 0.027 Uiso 1 1 calc R U
H27B H 0.4167 0.4862 0.7701 0.027 Uiso 1 1 calc R U
C28C C 0.4145(2) 0.45875(15) 0.84100(11) 0.0380(8) Uani 1 1 d . .
H28D H 0.3976 0.4964 0.8596 0.057 Uiso 1 1 calc R U
H28E H 0.4928 0.4553 0.8423 0.057 Uiso 1 1 calc R U
H28F H 0.3772 0.4273 0.8567 0.057 Uiso 1 1 calc R U
C29C C 0.53374(19) 0.61494(11) 0.69374(9) 0.0178(5) Uani 1 1 d . .
C30C C 0.64194(19) 0.60064(11) 0.70223(9) 0.0183(5) Uani 1 1 d . .
C31C C 0.68971(19) 0.54017(11) 0.69603(10) 0.0204(6) Uani 1 1 d . .
C32C C 0.8126(2) 0.55682(11) 0.70711(10) 0.0246(6) Uani 1 1 d . .
H32A H 0.8412 0.5304 0.7293 0.029 Uiso 1 1 calc R U
H32B H 0.8530 0.5526 0.6748 0.029 Uiso 1 1 calc R U
C33C C 0.82783(19) 0.62018(11) 0.73354(10) 0.0210(6) Uani 1 1 d . .
C34C C 0.7231(2) 0.64411(11) 0.71986(9) 0.0199(6) Uani 1 1 d . .
C35C C 0.70235(19) 0.70228(11) 0.72471(9) 0.0186(5) Uani 1 1 d . .
H35C H 0.7579 0.7316 0.7361 0.022 Uiso 1 1 calc R U
C36C C 0.60082(19) 0.71777(11) 0.71295(9) 0.0179(5) Uani 1 1 d . .
C37C C 0.56928(19) 0.77987(11) 0.71637(10) 0.0200(6) Uani 1 1 d . .
C38C C 0.4548(2) 0.77079(11) 0.69109(10) 0.0240(6) Uani 1 1 d . .
H38A H 0.4587 0.7800 0.6558 0.029 Uiso 1 1 calc R U
H38B H 0.4053 0.7970 0.7104 0.029 Uiso 1 1 calc R U
C39C C 0.4118(2) 0.70581(11) 0.69090(10) 0.0209(6) Uani 1 1 d . .
C40C C 0.51655(19) 0.67558(11) 0.69847(9) 0.0173(5) Uani 1 1 d . .
C41C C 0.6403(2) 0.50241(11) 0.73491(11) 0.0245(6) Uani 1 1 d . .
H41A H 0.6465 0.5257 0.7692 0.029 Uiso 1 1 calc R U
H41B H 0.5622 0.4940 0.7268 0.029 Uiso 1 1 calc R U
C42C C 0.6898(2) 0.44467(12) 0.73754(12) 0.0312(7) Uani 1 1 d . .
H42A H 0.6838 0.4207 0.7040 0.047 Uiso 1 1 calc R U
H42B H 0.6512 0.4240 0.7627 0.047 Uiso 1 1 calc R U
H42C H 0.7663 0.4522 0.7476 0.047 Uiso 1 1 calc R U
C43C C 0.6771(2) 0.50578(12) 0.64162(10) 0.0246(6) Uani 1 1 d . .
H43A H 0.7306 0.4759 0.6376 0.030 Uiso 1 1 calc R U
H43B H 0.6042 0.4851 0.6383 0.030 Uiso 1 1 calc R U
C44C C 0.6916(2) 0.54242(14) 0.59822(11) 0.0355(7) Uani 1 1 d . .
H44A H 0.6350 0.5699 0.5998 0.053 Uiso 1 1 calc R U
H44B H 0.6864 0.5168 0.5655 0.053 Uiso 1 1 calc R U
H44C H 0.7628 0.5640 0.6015 0.053 Uiso 1 1 calc R U
C45C C 0.8347(2) 0.62059(12) 0.79222(10) 0.0242(6) Uani 1 1 d . .
H45A H 0.7729 0.5954 0.8022 0.029 Uiso 1 1 calc R U
H45B H 0.9015 0.6024 0.7999 0.029 Uiso 1 1 calc R U
C46C C 0.8349(2) 0.67961(13) 0.82626(10) 0.0324(7) Uani 1 1 d . .
H46A H 0.8982 0.7046 0.8186 0.049 Uiso 1 1 calc R U
H46B H 0.8379 0.6737 0.8621 0.049 Uiso 1 1 calc R U
H46C H 0.7688 0.6983 0.8198 0.049 Uiso 1 1 calc R U
C47C C 0.9299(2) 0.65345(12) 0.71595(10) 0.0256(6) Uani 1 1 d . .
H47A H 0.9362 0.6931 0.7356 0.031 Uiso 1 1 calc R U
H47B H 0.9939 0.6335 0.7247 0.031 Uiso 1 1 calc R U
C48C C 0.9336(2) 0.65916(13) 0.65932(10) 0.0287(6) Uani 1 1 d . .
H48A H 0.9336 0.6204 0.6394 0.043 Uiso 1 1 calc R U
H48B H 0.9994 0.6826 0.6523 0.043 Uiso 1 1 calc R U
H48C H 0.8700 0.6782 0.6499 0.043 Uiso 1 1 calc R U
C49C C 0.5683(2) 0.80733(11) 0.77278(10) 0.0256(6) Uani 1 1 d . .
H49A H 0.5182 0.7826 0.7911 0.031 Uiso 1 1 calc R U
H49B H 0.6416 0.8062 0.7874 0.031 Uiso 1 1 calc R U
C50C C 0.5355(3) 0.87000(13) 0.78345(12) 0.0400(8) Uani 1 1 d . .
H50A H 0.5861 0.8955 0.7667 0.060 Uiso 1 1 calc R U
H50B H 0.5373 0.8828 0.8203 0.060 Uiso 1 1 calc R U
H50C H 0.4622 0.8718 0.7702 0.060 Uiso 1 1 calc R U
C51C C 0.6481(2) 0.81756(11) 0.68726(10) 0.0271(6) Uani 1 1 d . .
H51A H 0.6165 0.8552 0.6857 0.033 Uiso 1 1 calc R U
H51B H 0.7163 0.8260 0.7074 0.033 Uiso 1 1 calc R U
C52C C 0.6761(2) 0.79187(13) 0.63308(11) 0.0357(7) Uani 1 1 d . .
H52A H 0.7047 0.7537 0.6335 0.054 Uiso 1 1 calc R U
H52B H 0.7307 0.8180 0.6195 0.054 Uiso 1 1 calc R U
H52C H 0.6108 0.7874 0.6115 0.054 Uiso 1 1 calc R U
C53C C 0.3374(2) 0.70123(12) 0.73723(10) 0.0253(6) Uani 1 1 d . .
H53A H 0.3306 0.6601 0.7435 0.030 Uiso 1 1 calc R U
H53B H 0.3731 0.7245 0.7676 0.030 Uiso 1 1 calc R U
C54C C 0.2233(2) 0.72155(13) 0.73200(12) 0.0367(7) Uani 1 1 d . .
H54A H 0.2285 0.7618 0.7247 0.055 Uiso 1 1 calc R U
H54B H 0.1843 0.7195 0.7639 0.055 Uiso 1 1 calc R U
H54C H 0.1842 0.6963 0.7041 0.055 Uiso 1 1 calc R U
C55C C 0.3523(2) 0.68420(12) 0.63985(10) 0.0262(6) Uani 1 1 d . .
H55A H 0.3090 0.6474 0.6432 0.031 Uiso 1 1 calc R U
H55B H 0.3012 0.7133 0.6334 0.031 Uiso 1 1 calc R U
C56C C 0.4248(3) 0.67363(14) 0.59393(11) 0.0382(8) Uani 1 1 d . .
H56A H 0.4623 0.7106 0.5879 0.057 Uiso 1 1 calc R U
H56B H 0.3807 0.6572 0.5639 0.057 Uiso 1 1 calc R U
H56C H 0.4781 0.6463 0.6004 0.057 Uiso 1 1 calc R U

loop_
_atom_site_aniso_label
_atom_site_aniso_U_11
_atom_site_aniso_U_22
_atom_site_aniso_U_33
_atom_site_aniso_U_23
_atom_site_aniso_U_13
_atom_site_aniso_U_12
B1A 0.0284(17) 0.0197(16) 0.0192(16) 0.0039(13) -0.0017(13) -0.0024(13)
B2A 0.0173(15) 0.0200(16) 0.0308(18) 0.0000(13) -0.0012(13) 0.0022(13)
C1A 0.0140(12) 0.0147(12) 0.0181(13) 0.0008(10) -0.0006(10) 0.0025(10)
C2A 0.0126(12) 0.0170(13) 0.0200(13) 0.0029(10) -0.0006(10) 0.0018(10)
C3A 0.0206(13) 0.0245(14) 0.0167(13) 0.0051(11) 0.0007(10) 0.0016(11)
C4A 0.0230(13) 0.0277(15) 0.0204(14) 0.0089(11) 0.0016(11) -0.0006(12)
C5A 0.0179(13) 0.0217(14) 0.0246(14) 0.0088(11) 0.0005(11) -0.0021(11)
C6A 0.0131(12) 0.0179(13) 0.0225(13) 0.0089(11) 0.0005(10) 0.0032(10)
C7A 0.0139(12) 0.0149(13) 0.0252(14) 0.0044(11) -0.0034(10) -0.0006(10)
C8A 0.0147(12) 0.0186(13) 0.0201(13) 0.0010(10) -0.0034(10) 0.0015(10)
C9A 0.0160(12) 0.0175(13) 0.0199(13) 0.0009(10) -0.0041(10) 0.0005(10)
C10A 0.0209(13) 0.0188(13) 0.0179(13) 0.0026(10) -0.0053(10) 0.0010(11)
C11A 0.0222(13) 0.0175(13) 0.0153(12) 0.0024(10) -0.0033(10) -0.0017(11)
C12A 0.0121(11) 0.0137(12) 0.0197(13) 0.0022(10) -0.0005(10) 0.0036(10)
C13A 0.0201(13) 0.0305(15) 0.0248(14) 0.0091(12) -0.0032(11) -0.0005(12)
C14A 0.0337(16) 0.050(2) 0.0335(17) 0.0184(15) -0.0107(13) -0.0028(15)
C15A 0.0273(14) 0.0287(15) 0.0172(13) 0.0017(11) 0.0026(11) 0.0019(12)
C16A 0.0389(17) 0.0386(18) 0.0305(16) 0.0017(14) 0.0020(14) 0.0148(14)
C17A 0.0259(14) 0.0234(15) 0.0343(16) 0.0123(12) -0.0073(12) 0.0002(12)
C18A 0.0371(17) 0.0227(15) 0.0471(19) 0.0090(14) -0.0044(14) 0.0076(13)
C19A 0.0239(14) 0.0287(16) 0.0352(16) 0.0145(13) 0.0001(12) -0.0065(12)
C20A 0.0276(16) 0.0435(19) 0.052(2) 0.0129(16) 0.0081(15) -0.0051(14)
C21A 0.0244(14) 0.0160(13) 0.0280(15) -0.0030(11) -0.0020(12) 0.0008(11)
C22A 0.0361(16) 0.0306(16) 0.0267(15) -0.0051(13) -0.0026(13) 0.0006(13)
C23A 0.0184(13) 0.0290(15) 0.0276(15) 0.0046(12) -0.0082(11) -0.0057(12)
C24A 0.0179(13) 0.0352(17) 0.0356(16) 0.0070(13) -0.0027(12) 0.0025(12)
C25A 0.0276(14) 0.0188(13) 0.0176(13) -0.0013(11) -0.0019(11) -0.0008(11)
C26A 0.0352(16) 0.0284(16) 0.0242(15) 0.0035(12) 0.0037(12) -0.0007(13)
C27A 0.0286(14) 0.0210(14) 0.0215(14) 0.0032(11) -0.0082(11) 0.0025(12)
C28A 0.0294(15) 0.0302(16) 0.0384(17) 0.0057(13) -0.0032(13) 0.0088(13)
C29A 0.0149(12) 0.0153(12) 0.0142(12) 0.0039(10) 0.0012(10) 0.0014(10)
C30A 0.0180(12) 0.0155(13) 0.0158(12) 0.0047(10) 0.0018(10) 0.0004(10)
C31A 0.0153(12) 0.0171(13) 0.0318(15) 0.0065(11) 0.0019(11) 0.0015(11)
C32A 0.0135(12) 0.0178(13) 0.0333(15) 0.0055(11) 0.0026(11) 0.0039(10)
C33A 0.0146(12) 0.0229(14) 0.0207(13) 0.0051(11) -0.0022(10) 0.0013(11)
C34A 0.0145(12) 0.0203(13) 0.0163(12) 0.0041(10) 0.0002(10) -0.0004(10)
C35A 0.0181(12) 0.0182(13) 0.0214(13) 0.0009(11) -0.0020(11) -0.0040(11)
C36A 0.0199(13) 0.0137(13) 0.0164(12) 0.0012(10) 0.0012(10) -0.0009(10)
C37A 0.0193(13) 0.0151(13) 0.0269(14) 0.0017(11) -0.0021(11) -0.0014(11)
C38A 0.0199(13) 0.0167(13) 0.0260(14) 0.0036(11) -0.0005(11) 0.0033(11)
C39A 0.0168(12) 0.0151(13) 0.0167(12) 0.0032(10) -0.0010(10) 0.0008(10)
C40A 0.0145(12) 0.0168(13) 0.0135(12) 0.0036(10) 0.0005(10) 0.0020(10)
C41A 0.0143(13) 0.0245(15) 0.0500(18) 0.0201(13) -0.0008(12) 0.0006(11)
C42A 0.0318(16) 0.0264(16) 0.060(2) 0.0191(15) -0.0070(15) 0.0019(13)
C43A 0.0208(13) 0.0187(14) 0.0404(17) -0.0062(12) 0.0035(12) -0.0013(11)
C44A 0.0291(15) 0.0440(19) 0.0263(16) -0.0076(14) 0.0031(13) 0.0001(14)
C45A 0.0235(14) 0.0393(17) 0.0264(15) 0.0118(13) -0.0012(12) 0.0056(13)
C46A 0.0387(17) 0.060(2) 0.0188(15) 0.0042(14) -0.0025(13) 0.0119(16)
C47A 0.0146(12) 0.0224(14) 0.0269(14) 0.0019(11) 0.0002(11) -0.0023(11)
C48A 0.0240(14) 0.0293(16) 0.0326(16) 0.0083(13) 0.0072(12) -0.0007(12)
C49A 0.0227(14) 0.0241(15) 0.0279(15) 0.0006(12) -0.0041(12) 0.0031(12)
C50A 0.0448(18) 0.0263(16) 0.0336(17) -0.0026(13) -0.0056(14) 0.0073(14)
C51A 0.0276(15) 0.0175(14) 0.0404(17) 0.0073(12) 0.0011(13) -0.0001(12)
C52A 0.0315(15) 0.0255(15) 0.0384(17) 0.0123(13) 0.0071(13) 0.0008(13)
C53A 0.0181(12) 0.0154(13) 0.0198(13) 0.0014(10) -0.0004(10) 0.0029(10)
C54A 0.0207(13) 0.0276(15) 0.0277(15) 0.0005(12) 0.0008(11) 0.0038(12)
C55A 0.0239(13) 0.0194(13) 0.0195(13) 0.0040(11) -0.0054(11) 0.0042(11)
C56A 0.0386(16) 0.0373(17) 0.0199(14) 0.0029(13) -0.0016(12) 0.0080(14)
B1B 0.0195(15) 0.0163(15) 0.0227(16) 0.0023(12) 0.0031(12) 0.0046(12)
B2B 0.0190(14) 0.0165(15) 0.0180(15) 0.0028(12) -0.0018(12) 0.0019(12)
C1B 0.0154(12) 0.0146(12) 0.0160(12) 0.0023(10) 0.0025(10) 0.0012(10)
C2B 0.0175(12) 0.0169(13) 0.0135(12) 0.0015(10) 0.0035(10) 0.0015(10)
C3B 0.0203(13) 0.0169(13) 0.0181(13) 0.0005(10) -0.0023(10) 0.0042(11)
C4B 0.0236(14) 0.0195(14) 0.0257(14) 0.0019(11) 0.0008(11) 0.0060(11)
C5B 0.0256(14) 0.0143(13) 0.0246(14) -0.0013(11) -0.0005(11) 0.0016(11)
C6B 0.0188(13) 0.0153(13) 0.0182(13) -0.0004(10) 0.0018(10) 0.0006(10)
C7B 0.0188(13) 0.0220(14) 0.0189(13) -0.0030(11) -0.0024(11) -0.0037(11)
C8B 0.0156(12) 0.0194(13) 0.0166(12) 0.0028(10) 0.0024(10) 0.0019(10)
C9B 0.0169(12) 0.0204(14) 0.0240(14) 0.0015(11) 0.0016(11) 0.0027(11)
C10B 0.0194(13) 0.0164(13) 0.0273(14) -0.0012(11) 0.0036(11) 0.0035(11)
C11B 0.0160(12) 0.0156(13) 0.0238(14) -0.0002(11) -0.0013(10) 0.0013(10)
C12B 0.0152(12) 0.0162(13) 0.0193(13) 0.0026(10) 0.0035(10) -0.0006(10)
C13B 0.0258(14) 0.0175(13) 0.0201(13) 0.0020(11) -0.0038(11) 0.0023(11)
C14B 0.0414(17) 0.0300(16) 0.0233(15) 0.0085(12) 0.0013(13) 0.0026(14)
C15B 0.0189(13) 0.0189(13) 0.0197(13) 0.0006(10) 0.0017(10) 0.0036(11)
C16B 0.0253(15) 0.0405(18) 0.0288(16) 0.0008(13) 0.0007(12) 0.0044(13)
C17B 0.0299(15) 0.0166(14) 0.0355(16) -0.0011(12) 0.0012(13) 0.0020(12)
C18B 0.0322(16) 0.0241(15) 0.0402(18) 0.0053(13) 0.0081(13) 0.0016(13)
C19B 0.0252(14) 0.0240(15) 0.0262(15) -0.0066(12) -0.0024(12) 0.0027(12)
C20B 0.0387(17) 0.0283(16) 0.0371(17) -0.0116(13) 0.0017(14) 0.0077(14)
C21B 0.0209(13) 0.0272(15) 0.0265(15) 0.0057(12) -0.0016(11) 0.0042(12)
C22B 0.0308(15) 0.0416(18) 0.0258(15) 0.0013(13) -0.0040(13) -0.0021(14)
C23B 0.0158(13) 0.0238(15) 0.0329(16) 0.0004(12) 0.0027(11) -0.0012(11)
C24B 0.0253(14) 0.0251(15) 0.0416(17) 0.0073(13) 0.0089(13) -0.0012(12)
C25B 0.0182(13) 0.0190(14) 0.0269(14) 0.0019(11) 0.0000(11) -0.0005(11)
C26B 0.0300(15) 0.0229(15) 0.0438(18) 0.0109(13) -0.0013(13) 0.0023(12)
C27B 0.0212(13) 0.0205(14) 0.0264(14) -0.0047(11) 0.0010(11) 0.0018(11)
C28B 0.0322(15) 0.0316(16) 0.0234(15) 0.0005(12) 0.0043(12) 0.0010(13)
C29B 0.0154(12) 0.0162(13) 0.0169(12) 0.0011(10) -0.0003(10) 0.0027(10)
C30B 0.0139(12) 0.0187(13) 0.0164(12) 0.0024(10) 0.0012(10) 0.0024(10)
C31B 0.0206(13) 0.0195(13) 0.0144(12) -0.0003(10) -0.0012(10) -0.0002(11)
C32B 0.0219(13) 0.0260(14) 0.0151(13) 0.0035(11) 0.0000(10) -0.0009(11)
C33B 0.0184(12) 0.0206(13) 0.0162(13) 0.0035(10) 0.0013(10) 0.0014(11)
C34B 0.0145(12) 0.0222(13) 0.0152(12) 0.0021(10) 0.0013(10) 0.0023(10)
C35B 0.0183(12) 0.0194(13) 0.0177(13) 0.0014(10) -0.0004(10) -0.0010(11)
C36B 0.0157(12) 0.0189(13) 0.0153(12) -0.0004(10) -0.0012(10) 0.0031(10)
C37B 0.0220(13) 0.0214(14) 0.0162(13) 0.0025(11) -0.0037(10) -0.0003(11)
C38B 0.0218(13) 0.0267(15) 0.0184(13) 0.0034(11) -0.0020(11) -0.0002(11)
C39B 0.0215(13) 0.0153(13) 0.0183(13) 0.0040(10) -0.0034(10) -0.0004(11)
C40B 0.0152(12) 0.0193(13) 0.0172(13) 0.0042(10) 0.0014(10) 0.0041(10)
C41B 0.0267(14) 0.0240(14) 0.0183(13) -0.0012(11) 0.0016(11) 0.0018(12)
C42B 0.0375(17) 0.0357(17) 0.0301(16) -0.0020(13) 0.0058(13) 0.0124(14)
C43B 0.0214(13) 0.0237(14) 0.0204(13) 0.0027(11) -0.0023(11) -0.0018(11)
C44B 0.0330(15) 0.0334(16) 0.0235(15) 0.0063(12) -0.0091(12) -0.0005(13)
C45B 0.0219(13) 0.0272(15) 0.0192(13) 0.0068(11) 0.0008(11) 0.0001(12)
C46B 0.0331(16) 0.0371(17) 0.0247(15) 0.0104(13) 0.0019(12) -0.0074(13)
C47B 0.0222(13) 0.0250(14) 0.0221(14) 0.0069(11) 0.0001(11) 0.0013(11)
C48B 0.0283(15) 0.0229(15) 0.0282(15) 0.0033(12) 0.0020(12) 0.0033(12)
C49B 0.0201(13) 0.0294(15) 0.0250(14) 0.0078(12) -0.0047(11) -0.0023(12)
C50B 0.0203(14) 0.0414(18) 0.0353(17) 0.0047(14) -0.0023(12) 0.0018(13)
C51B 0.0268(14) 0.0214(14) 0.0184(13) 0.0014(11) -0.0004(11) -0.0028(11)
C52B 0.0387(17) 0.0360(17) 0.0211(15) -0.0020(13) -0.0018(13) -0.0050(14)
C53B 0.0224(13) 0.0208(14) 0.0225(14) 0.0037(11) -0.0060(11) 0.0046(11)
C54B 0.0273(15) 0.0278(16) 0.0341(16) 0.0018(13) -0.0026(12) 0.0110(12)
C55B 0.0207(13) 0.0232(14) 0.0163(13) 0.0004(11) 0.0013(10) -0.0017(11)
C56B 0.0284(15) 0.0309(16) 0.0262(15) 0.0058(12) 0.0019(12) 0.0004(13)
B1C 0.0227(15) 0.0265(17) 0.0161(15) 0.0024(13) 0.0014(12) -0.0004(13)
B2C 0.0194(15) 0.0178(15) 0.0216(15) 0.0038(12) -0.0050(12) 0.0032(12)
C1C 0.0156(12) 0.0184(13) 0.0172(13) 0.0024(10) 0.0012(10) 0.0030(10)
C2C 0.0151(12) 0.0199(13) 0.0167(13) 0.0019(10) 0.0014(10) 0.0041(10)
C3C 0.0235(13) 0.0194(13) 0.0156(13) 0.0034(10) -0.0023(11) -0.0002(11)
C4C 0.0247(14) 0.0212(14) 0.0205(14) 0.0028(11) -0.0047(11) 0.0011(11)
C5C 0.0187(13) 0.0177(13) 0.0188(13) 0.0010(10) -0.0047(10) -0.0021(11)
C6C 0.0166(12) 0.0178(13) 0.0183(13) 0.0016(10) 0.0002(10) 0.0020(10)
C7C 0.0192(12) 0.0135(12) 0.0197(13) -0.0001(10) -0.0011(10) 0.0003(10)
C8C 0.0148(12) 0.0183(13) 0.0199(13) 0.0042(10) 0.0017(10) 0.0021(10)
C9C 0.0229(13) 0.0192(13) 0.0203(13) 0.0044(11) 0.0020(11) 0.0020(11)
C10C 0.0239(14) 0.0278(15) 0.0176(13) 0.0028(11) 0.0033(11) 0.0020(12)
C11C 0.0217(13) 0.0206(14) 0.0173(13) 0.0004(11) 0.0028(11) 0.0016(11)
C12C 0.0131(12) 0.0182(13) 0.0182(13) 0.0003(10) 0.0021(10) 0.0029(10)
C13C 0.0244(14) 0.0221(14) 0.0237(14) 0.0050(11) -0.0036(11) 0.0040(11)
C14C 0.0346(16) 0.0245(15) 0.0286(15) 0.0078(12) -0.0039(12) 0.0103(13)
C15C 0.0231(13) 0.0241(14) 0.0192(13) 0.0038(11) 0.0024(11) -0.0015(11)
C16C 0.0297(15) 0.0335(16) 0.0219(14) 0.0040(12) 0.0025(12) 0.0048(13)
C17C 0.0204(13) 0.0238(14) 0.0229(14) 0.0013(11) -0.0042(11) 0.0013(11)
C18C 0.0200(14) 0.0348(17) 0.0361(17) 0.0004(13) 0.0006(12) 0.0029(12)
C19C 0.0250(14) 0.0198(14) 0.0184(13) 0.0007(11) -0.0005(11) 0.0013(11)
C20C 0.0393(17) 0.0312(16) 0.0196(14) -0.0038(12) -0.0060(12) 0.0063(13)
C21C 0.0274(14) 0.0238(15) 0.0264(15) 0.0035(12) 0.0038(12) -0.0034(12)
C22C 0.0234(15) 0.0366(18) 0.0459(19) 0.0039(15) 0.0087(13) 0.0001(13)
C23C 0.0308(15) 0.0238(15) 0.0211(14) 0.0050(11) 0.0041(12) 0.0067(12)
C24C 0.0338(16) 0.0233(15) 0.0317(16) 0.0056(12) 0.0019(13) 0.0078(13)
C25C 0.0312(15) 0.0222(14) 0.0212(14) -0.0011(11) 0.0026(12) 0.0002(12)
C26C 0.0322(16) 0.0281(16) 0.0344(17) 0.0008(13) 0.0075(13) 0.0080(13)
C27C 0.0225(13) 0.0242(14) 0.0201(13) 0.0040(11) -0.0016(11) 0.0017(11)
C28C 0.0341(17) 0.054(2) 0.0267(16) 0.0091(15) -0.0050(13) 0.0025(15)
C29C 0.0203(13) 0.0181(13) 0.0146(12) 0.0007(10) -0.0004(10) 0.0023(11)
C30C 0.0193(13) 0.0171(13) 0.0184(13) 0.0032(10) -0.0009(10) -0.0005(11)
C31C 0.0187(13) 0.0210(14) 0.0217(14) 0.0030(11) 0.0022(11) 0.0017(11)
C32C 0.0230(14) 0.0214(14) 0.0296(15) 0.0037(12) 0.0032(12) 0.0034(11)
C33C 0.0172(12) 0.0210(14) 0.0246(14) 0.0047(11) -0.0001(11) -0.0015(11)
C34C 0.0213(13) 0.0228(14) 0.0155(13) 0.0027(11) 0.0011(10) 0.0020(11)
C35C 0.0190(13) 0.0175(13) 0.0185(13) 0.0012(10) -0.0030(10) -0.0015(11)
C36C 0.0216(13) 0.0156(13) 0.0167(13) 0.0030(10) 0.0005(10) 0.0005(10)
C37C 0.0203(13) 0.0149(13) 0.0249(14) 0.0031(11) -0.0053(11) 0.0003(11)
C38C 0.0304(15) 0.0165(13) 0.0253(14) 0.0045(11) -0.0078(12) 0.0003(11)
C39C 0.0226(13) 0.0156(13) 0.0249(14) 0.0037(11) -0.0059(11) 0.0023(11)
C40C 0.0181(12) 0.0173(13) 0.0162(12) 0.0021(10) -0.0011(10) -0.0003(10)
C41C 0.0220(13) 0.0213(14) 0.0316(15) 0.0087(12) -0.0008(12) 0.0020(11)
C42C 0.0299(15) 0.0241(15) 0.0415(18) 0.0112(13) -0.0032(13) 0.0030(12)
C43C 0.0217(13) 0.0235(14) 0.0265(15) -0.0043(12) 0.0036(11) 0.0025(11)
C44C 0.0392(17) 0.0405(18) 0.0259(16) 0.0016(14) 0.0049(13) 0.0019(14)
C45C 0.0184(13) 0.0323(16) 0.0227(14) 0.0067(12) -0.0017(11) 0.0021(12)
C46C 0.0351(16) 0.0372(17) 0.0239(15) 0.0032(13) -0.0045(13) -0.0022(14)
C47C 0.0183(13) 0.0304(16) 0.0279(15) 0.0042(12) 0.0023(11) 0.0009(12)
C48C 0.0257(14) 0.0327(16) 0.0283(15) 0.0074(13) 0.0074(12) -0.0001(12)
C49C 0.0249(14) 0.0227(14) 0.0288(15) 0.0027(12) -0.0056(12) 0.0001(12)
C50C 0.0480(19) 0.0347(18) 0.0343(17) -0.0086(14) -0.0116(15) 0.0108(15)
C51C 0.0334(15) 0.0185(14) 0.0302(15) 0.0078(12) -0.0043(12) -0.0017(12)
C52C 0.0419(17) 0.0343(17) 0.0312(17) 0.0096(14) 0.0025(14) -0.0048(14)
C53C 0.0220(13) 0.0203(14) 0.0329(16) 0.0011(12) -0.0014(12) 0.0023(11)
C54C 0.0274(15) 0.0350(18) 0.0468(19) -0.0010(15) -0.0018(14) 0.0088(13)
C55C 0.0316(15) 0.0204(14) 0.0267(15) 0.0059(12) -0.0122(12) -0.0016(12)
C56C 0.0524(19) 0.0382(18) 0.0229(15) 0.0050(13) -0.0102(14) -0.0055(15)

loop_
_atom_type_symbol
_atom_type_description
_atom_type_scat_dispersion_real
_atom_type_scat_dispersion_imag
_atom_type_scat_source
C C 0.0033 0.0016 'International Tables Vol C Tables 4.2.6.8 and 6.1.1.4'
H H 0.0000 0.0000 'International Tables Vol C Tables 4.2.6.8 and 6.1.1.4'
B B 0.0013 0.0007 'International Tables Vol C Tables 4.2.6.8 and 6.1.1.4'

loop_
_geom_angle_atom_site_label_1
_geom_angle_atom_site_label_2
_geom_angle_atom_site_label_3
_geom_angle
C1A B1A B2A 135.2(2)
C1A B1A H1A 119.1(13)
B2A B1A H1A 105.2(13)
C1A B1A H2A 115.4(11)
B2A B1A H2A 40.9(11)
H1A B1A H2A 104.4(17)
C1A B1A H3A 121.1(13)
B2A B1A H3A 43.8(13)
H1A B1A H3A 106.5(19)
H2A B1A H3A 84.0(17)
C29A B2A B1A 121.1(2)
C29A B2A H2A 114.2(11)
B1A B2A H2A 43.6(11)
C29A B2A H3A 118.4(13)
B1A B2A H3A 42.5(13)
H2A B2A H3A 85.4(17)
C29A B2A H4A 119.4(13)
B1A B2A H4A 119.5(13)
H2A B2A H4A 109.0(18)
H3A B2A H4A 105.3(18)
C2A C1A C12A 116.6(2)
C2A C1A B1A 116.4(2)
C12A C1A B1A 126.9(2)
C6A C2A C1A 120.4(2)
C6A C2A C3A 109.4(2)
C1A C2A C3A 130.2(2)
C13A C3A C2A 111.1(2)
C13A C3A C4A 111.5(2)
C2A C3A C4A 102.2(2)
C13A C3A C15A 109.3(2)
C2A C3A C15A 114.8(2)
C4A C3A C15A 107.9(2)
C5A C4A C3A 109.0(2)
C5A C4A H4A1 109.9
C3A C4A H4A1 109.9
C5A C4A H4A2 109.9
C3A C4A H4A2 109.9
H4A1 C4A H4A2 108.3
C6A C5A C4A 101.4(2)
C6A C5A C19A 113.1(2)
C4A C5A C19A 112.4(2)
C6A C5A C17A 110.3(2)
C4A C5A C17A 110.2(2)
C19A C5A C17A 109.2(2)
C7A C6A C2A 121.3(2)
C7A C6A C5A 125.6(2)
C2A C6A C5A 113.1(2)
C6A C7A C8A 119.1(2)
C6A C7A H7A 120.4
C8A C7A H7A 120.4
C7A C8A C12A 121.7(2)
C7A C8A C9A 124.3(2)
C12A C8A C9A 114.0(2)
C8A C9A C10A 101.72(19)
C8A C9A C23A 110.8(2)
C10A C9A C23A 112.8(2)
C8A C9A C21A 109.7(2)
C10A C9A C21A 113.2(2)
C23A C9A C21A 108.4(2)
C9A C10A C11A 108.80(19)
C9A C10A H10E 109.9
C11A C10A H10E 109.9
C9A C10A H10F 109.9
C11A C10A H10F 109.9
H10E C10A H10F 108.3
C27A C11A C12A 115.5(2)
C27A C11A C10A 109.2(2)
C12A C11A C10A 102.55(19)
C27A C11A C25A 110.8(2)
C12A C11A C25A 109.30(19)
C10A C11A C25A 109.0(2)
C8A C12A C1A 120.5(2)
C8A C12A C11A 109.3(2)
C1A C12A C11A 130.2(2)
C14A C13A C3A 116.3(2)
C14A C13A H13C 108.2
C3A C13A H13C 108.2
C14A C13A H13D 108.2
C3A C13A H13D 108.2
H13C C13A H13D 107.4
C13A C14A H14G 109.5
C13A C14A H14H 109.5
H14G C14A H14H 109.5
C13A C14A H14I 109.5
H14G C14A H14I 109.5
H14H C14A H14I 109.5
C16A C15A C3A 115.7(2)
C16A C15A H15E 108.3
C3A C15A H15E 108.3
C16A C15A H15F 108.3
C3A C15A H15F 108.3
H15E C15A H15F 107.4
C15A C16A H16G 109.5
C15A C16A H16H 109.5
H16G C16A H16H 109.5
C15A C16A H16I 109.5
H16G C16A H16I 109.5
H16H C16A H16I 109.5
C18A C17A C5A 117.3(2)
C18A C17A H17C 108.0
C5A C17A H17C 108.0
C18A C17A H17D 108.0
C5A C17A H17D 108.0
H17C C17A H17D 107.2
C17A C18A H18D 109.5
C17A C18A H18E 109.5
H18D C18A H18E 109.5
C17A C18A H18F 109.5
H18D C18A H18F 109.5
H18E C18A H18F 109.5
C20A C19A C5A 116.3(2)
C20A C19A H19C 108.2
C5A C19A H19C 108.2
C20A C19A H19D 108.2
C5A C19A H19D 108.2
H19C C19A H19D 107.4
C19A C20A H20D 109.5
C19A C20A H20E 109.5
H20D C20A H20E 109.5
C19A C20A H20F 109.5
H20D C20A H20F 109.5
H20E C20A H20F 109.5
C22A C21A C9A 115.1(2)
C22A C21A H21C 108.5
C9A C21A H21C 108.5
C22A C21A H21D 108.5
C9A C21A H21D 108.5
H21C C21A H21D 107.5
C21A C22A H22D 109.5
C21A C22A H22E 109.5
H22D C22A H22E 109.5
C21A C22A H22F 109.5
H22D C22A H22F 109.5
H22E C22A H22F 109.5
C24A C23A C9A 116.3(2)
C24A C23A H23C 108.2
C9A C23A H23C 108.2
C24A C23A H23D 108.2
C9A C23A H23D 108.2
H23C C23A H23D 107.4
C23A C24A H24D 109.5
C23A C24A H24E 109.5
H24D C24A H24E 109.5
C23A C24A H24F 109.5
H24D C24A H24F 109.5
H24E C24A H24F 109.5
C26A C25A C11A 114.9(2)
C26A C25A H25C 108.5
C11A C25A H25C 108.5
C26A C25A H25D 108.5
C11A C25A H25D 108.5
H25C C25A H25D 107.5
C25A C26A H26A 109.5
C25A C26A H26B 109.5
H26A C26A H26B 109.5
C25A C26A H26C 109.5
H26A C26A H26C 109.5
H26B C26A H26C 109.5
C28A C27A C11A 115.6(2)
C28A C27A H27C 108.4
C11A C27A H27C 108.4
C28A C27A H27D 108.4
C11A C27A H27D 108.4
H27C C27A H27D 107.4
C27A C28A H28A 109.5
C27A C28A H28B 109.5
H28A C28A H28B 109.5
C27A C28A H28C 109.5
H28A C28A H28C 109.5
H28B C28A H28C 109.5
C40A C29A C30A 116.1(2)
C40A C29A B2A 122.6(2)
C30A C29A B2A 120.7(2)
C34A C30A C29A 121.2(2)
C34A C30A C31A 110.4(2)
C29A C30A C31A 128.4(2)
C30A C31A C43A 113.1(2)
C30A C31A C41A 110.5(2)
C43A C31A C41A 110.3(2)
C30A C31A C32A 101.96(19)
C43A C31A C32A 110.1(2)
C41A C31A C32A 110.7(2)
C33A C32A C31A 109.0(2)
C33A C32A H32C 109.9
C31A C32A H32C 109.9
C33A C32A H32D 109.9
C31A C32A H32D 109.9
H32C C32A H32D 108.3
C34A C33A C47A 113.1(2)
C34A C33A C32A 101.93(19)
C47A C33A C32A 111.8(2)
C34A C33A C45A 110.2(2)
C47A C33A C45A 109.3(2)
C32A C33A C45A 110.4(2)
C35A C34A C30A 121.1(2)
C35A C34A C33A 126.1(2)
C30A C34A C33A 112.8(2)
C36A C35A C34A 118.7(2)
C36A C35A H35A 120.6
C34A C35A H35A 120.6
C35A C36A C40A 121.1(2)
C35A C36A C37A 125.2(2)
C40A C36A C37A 113.7(2)
C36A C37A C49A 110.2(2)
C36A C37A C51A 111.1(2)
C49A C37A C51A 109.1(2)
C36A C37A C38A 102.27(19)
C49A C37A C38A 112.1(2)
C51A C37A C38A 111.9(2)
C37A C38A C39A 108.95(19)
C37A C38A H38C 109.9
C39A C38A H38C 109.9
C37A C38A H38D 109.9
C39A C38A H38D 109.9
H38C C38A H38D 108.3
C55A C39A C40A 115.3(2)
C55A C39A C53A 110.26(19)
C40A C39A C53A 108.38(19)
C55A C39A C38A 109.6(2)
C40A C39A C38A 102.73(18)
C53A C39A C38A 110.3(2)
C36A C40A C29A 121.7(2)
C36A C40A C39A 109.8(2)
C29A C40A C39A 128.5(2)
C42A C41A C31A 116.7(2)
C42A C41A H41C 108.1
C31A C41A H41C 108.1
C42A C41A H41D 108.1
C31A C41A H41D 108.1
H41C C41A H41D 107.3
C41A C42A H42D 109.5
C41A C42A H42E 109.5
H42D C42A H42E 109.5
C41A C42A H42F 109.5
H42D C42A H42F 109.5
H42E C42A H42F 109.5
C44A C43A C31A 115.6(2)
C44A C43A H43C 108.4
C31A C43A H43C 108.4
C44A C43A H43D 108.4
C31A C43A H43D 108.4
H43C C43A H43D 107.4
C43A C44A H44D 109.5
C43A C44A H44E 109.5
H44D C44A H44E 109.5
C43A C44A H44F 109.5
H44D C44A H44F 109.5
H44E C44A H44F 109.5
C46A C45A C33A 117.0(2)
C46A C45A H45C 108.0
C33A C45A H45C 108.0
C46A C45A H45D 108.0
C33A C45A H45D 108.0
H45C C45A H45D 107.3
C45A C46A H46D 109.5
C45A C46A H46E 109.5
H46D C46A H46E 109.5
C45A C46A H46F 109.5
H46D C46A H46F 109.5
H46E C46A H46F 109.5
C48A C47A C33A 115.2(2)
C48A C47A H47C 108.5
C33A C47A H47C 108.5
C48A C47A H47D 108.5
C33A C47A H47D 108.5
H47C C47A H47D 107.5
C47A C48A H48D 109.5
C47A C48A H48E 109.5
H48D C48A H48E 109.5
C47A C48A H48F 109.5
H48D C48A H48F 109.5
H48E C48A H48F 109.5
C50A C49A C37A 115.1(2)
C50A C49A H49C 108.5
C37A C49A H49C 108.5
C50A C49A H49D 108.5
C37A C49A H49D 108.5
H49C C49A H49D 107.5
C49A C50A H50D 109.5
C49A C50A H50E 109.5
H50D C50A H50E 109.5
C49A C50A H50F 109.5
H50D C50A H50F 109.5
H50E C50A H50F 109.5
C52A C51A C37A 116.4(2)
C52A C51A H51C 108.2
C37A C51A H51C 108.2
C52A C51A H51D 108.2
C37A C51A H51D 108.2
H51C C51A H51D 107.3
C51A C52A H52D 109.5
C51A C52A H52E 109.5
H52D C52A H52E 109.5
C51A C52A H52F 109.5
H52D C52A H52F 109.5
H52E C52A H52F 109.5
C54A C53A C39A 116.6(2)
C54A C53A H53C 108.1
C39A C53A H53C 108.1
C54A C53A H53D 108.1
C39A C53A H53D 108.1
H53C C53A H53D 107.3
C53A C54A H54D 109.5
C53A C54A H54E 109.5
H54D C54A H54E 109.5
C53A C54A H54F 109.5
H54D C54A H54F 109.5
H54E C54A H54F 109.5
C56A C55A C39A 116.5(2)
C56A C55A H55C 108.2
C39A C55A H55C 108.2
C56A C55A H55D 108.2
C39A C55A H55D 108.2
H55C C55A H55D 107.3
C55A C56A H56D 109.5
C55A C56A H56E 109.5
H56D C56A H56E 109.5
C55A C56A H56F 109.5
H56D C56A H56F 109.5
H56E C56A H56F 109.5
C1B B1B B2B 118.8(2)
C1B B1B H1B 118.4(13)
B2B B1B H1B 122.6(13)
C1B B1B H2B 119.2(12)
B2B B1B H2B 44.7(12)
H1B B1B H2B 106.4(17)
C1B B1B H3B 113.3(11)
B2B B1B H3B 44.9(11)
H1B B1B H3B 106.9(18)
H2B B1B H3B 88.1(16)
C29B B2B B1B 135.4(2)
C29B B2B H2B 118.8(12)
B1B B2B H2B 45.0(11)
C29B B2B H3B 110.3(12)
B1B B2B H3B 46.6(12)
H2B B2B H3B 90.0(16)
C29B B2B H4B 117.8(14)
B1B B2B H4B 106.5(13)
H2B B2B H4B 108.2(18)
H3B B2B H4B 107.8(18)
C12B C1B C2B 116.7(2)
C12B C1B B1B 120.5(2)
C2B C1B B1B 122.4(2)
C6B C2B C1B 121.5(2)
C6B C2B C3B 109.8(2)
C1B C2B C3B 128.7(2)
C13B C3B C2B 114.0(2)
C13B C3B C15B 109.9(2)
C2B C3B C15B 108.94(19)
C13B C3B C4B 110.4(2)
C2B C3B C4B 102.61(19)
C15B C3B C4B 110.8(2)
C5B C4B C3B 109.4(2)
C5B C4B H4B1 109.8
C3B C4B H4B1 109.8
C5B C4B H4B2 109.8
C3B C4B H4B2 109.8
H4B1 C4B H4B2 108.2
C6B C5B C17B 111.3(2)
C6B C5B C19B 109.0(2)
C17B C5B C19B 109.3(2)
C6B C5B C4B 101.46(19)
C17B C5B C4B 112.9(2)
C19B C5B C4B 112.6(2)
C7B C6B C2B 120.6(2)
C7B C6B C5B 125.5(2)
C2B C6B C5B 113.9(2)
C8B C7B C6B 119.0(2)
C8B C7B H7B 120.5
C6B C7B H7B 120.5
C7B C8B C12B 121.3(2)
C7B C8B C9B 126.4(2)
C12B C8B C9B 112.3(2)
C8B C9B C23B 112.7(2)
C8B C9B C10B 101.7(2)
C23B C9B C10B 111.0(2)
C8B C9B C21B 112.0(2)
C23B C9B C21B 109.6(2)
C10B C9B C21B 109.5(2)
C9B C10B C11B 108.5(2)
C9B C10B H10C 110.0
C11B C10B H10C 110.0
C9B C10B H10D 110.0
C11B C10B H10D 110.0
H10C C10B H10D 108.4
C12B C11B C27B 113.5(2)
C12B C11B C25B 110.1(2)
C27B C11B C25B 109.3(2)
C12B C11B C10B 102.02(19)
C27B C11B C10B 109.9(2)
C25B C11B C10B 111.9(2)
C8B C12B C1B 120.9(2)
C8B C12B C11B 110.4(2)
C1B C12B C11B 128.7(2)
C14B C13B C3B 116.9(2)
C14B C13B H13E 108.1
C3B C13B H13E 108.1
C14B C13B H13F 108.1
C3B C13B H13F 108.1
H13E C13B H13F 107.3
C13B C14B H14D 109.5
C13B C14B H14E 109.5
H14D C14B H14E 109.5
C13B C14B H14F 109.5
H14D C14B H14F 109.5
H14E C14B H14F 109.5
C16B C15B C3B 115.9(2)
C16B C15B H15C 108.3
C3B C15B H15C 108.3
C16B C15B H15D 108.3
C3B C15B H15D 108.3
H15C C15B H15D 107.4
C15B C16B H16D 109.5
C15B C16B H16E 109.5
H16D C16B H16E 109.5
C15B C16B H16F 109.5
H16D C16B H16F 109.5
H16E C16B H16F 109.5
C18B C17B C5B 116.1(2)
C18B C17B H17E 108.3
C5B C17B H17E 108.3
C18B C17B H17F 108.3
C5B C17B H17F 108.3
H17E C17B H17F 107.4
C17B C18B H18G 109.5
C17B C18B H18H 109.5
H18G C18B H18H 109.5
C17B C18B H18I 109.5
H18G C18B H18I 109.5
H18H C18B H18I 109.5
C20B C19B C5B 115.8(2)
C20B C19B H19E 108.3
C5B C19B H19E 108.3
C20B C19B H19F 108.3
C5B C19B H19F 108.3
H19E C19B H19F 107.4
C19B C20B H20G 109.5
C19B C20B H20H 109.5
H20G C20B H20H 109.5
C19B C20B H20I 109.5
H20G C20B H20I 109.5
H20H C20B H20I 109.5
C22B C21B C9B 117.3(2)
C22B C21B H21E 108.0
C9B C21B H21E 108.0
C22B C21B H21F 108.0
C9B C21B H21F 108.0
H21E C21B H21F 107.2
C21B C22B H22G 109.5
C21B C22B H22H 109.5
H22G C22B H22H 109.5
C21B C22B H22I 109.5
H22G C22B H22I 109.5
H22H C22B H22I 109.5
C24B C23B C9B 115.5(2)
C24B C23B H23E 108.4
C9B C23B H23E 108.4
C24B C23B H23F 108.4
C9B C23B H23F 108.4
H23E C23B H23F 107.5
C23B C24B H24G 109.5
C23B C24B H24H 109.5
H24G C24B H24H 109.5
C23B C24B H24I 109.5
H24G C24B H24I 109.5
H24H C24B H24I 109.5
C26B C25B C11B 116.8(2)
C26B C25B H25E 108.1
C11B C25B H25E 108.1
C26B C25B H25F 108.1
C11B C25B H25F 108.1
H25E C25B H25F 107.3
C25B C26B H26D 109.5
C25B C26B H26E 109.5
H26D C26B H26E 109.5
C25B C26B H26F 109.5
H26D C26B H26F 109.5
H26E C26B H26F 109.5
C28B C27B C11B 115.5(2)
C28B C27B H27E 108.4
C11B C27B H27E 108.4
C28B C27B H27F 108.4
C11B C27B H27F 108.4
H27E C27B H27F 107.5
C27B C28B H28G 109.5
C27B C28B H28H 109.5
H28G C28B H28H 109.5
C27B C28B H28I 109.5
H28G C28B H28I 109.5
H28H C28B H28I 109.5
C40B C29B C30B 116.2(2)
C40B C29B B2B 127.8(2)
C30B C29B B2B 115.9(2)
C34B C30B C29B 120.6(2)
C34B C30B C31B 109.6(2)
C29B C30B C31B 129.8(2)
C43B C31B C30B 111.56(19)
C43B C31B C41B 108.9(2)
C30B C31B C41B 115.1(2)
C43B C31B C32B 111.8(2)
C30B C31B C32B 101.68(19)
C41B C31B C32B 107.6(2)
C33B C32B C31B 108.9(2)
C33B C32B H32E 109.9
C31B C32B H32E 109.9
C33B C32B H32F 109.9
C31B C32B H32F 109.9
H32E C32B H32F 108.3
C34B C33B C45B 112.0(2)
C34B C33B C32B 100.5(2)
C45B C33B C32B 111.8(2)
C34B C33B C47B 110.00(19)
C45B C33B C47B 111.3(2)
C32B C33B C47B 110.7(2)
C35B C34B C30B 121.6(2)
C35B C34B C33B 125.2(2)
C30B C34B C33B 113.3(2)
C34B C35B C36B 118.7(2)
C34B C35B H35B 120.7
C36B C35B H35B 120.7
C40B C36B C35B 121.6(2)
C40B C36B C37B 114.6(2)
C35B C36B C37B 123.7(2)
C36B C37B C51B 109.3(2)
C36B C37B C38B 101.30(19)
C51B C37B C38B 113.5(2)
C36B C37B C49B 111.3(2)
C51B C37B C49B 108.7(2)
C38B C37B C49B 112.5(2)
C37B C38B C39B 108.4(2)
C37B C38B H38E 110.0
C39B C38B H38E 110.0
C37B C38B H38F 110.0
C39B C38B H38F 110.0
H38E C38B H38F 108.4
C40B C39B C53B 115.1(2)
C40B C39B C38B 102.75(19)
C53B C39B C38B 109.2(2)
C40B C39B C55B 109.32(19)
C53B C39B C55B 110.5(2)
C38B C39B C55B 109.7(2)
C36B C40B C29B 121.0(2)
C36B C40B C39B 109.0(2)
C29B C40B C39B 130.0(2)
C42B C41B C31B 115.5(2)
C42B C41B H41E 108.4
C31B C41B H41E 108.4
C42B C41B H41F 108.4
C31B C41B H41F 108.4
H41E C41B H41F 107.5
C41B C42B H42G 109.5
C41B C42B H42H 109.5
H42G C42B H42H 109.5
C41B C42B H42I 109.5
H42G C42B H42I 109.5
H42H C42B H42I 109.5
C44B C43B C31B 116.7(2)
C44B C43B H43E 108.1
C31B C43B H43E 108.1
C44B C43B H43F 108.1
C31B C43B H43F 108.1
H43E C43B H43F 107.3
C43B C44B H44G 109.5
C43B C44B H44H 109.5
H44G C44B H44H 109.5
C43B C44B H44I 109.5
H44G C44B H44I 109.5
H44H C44B H44I 109.5
C46B C45B C33B 114.0(2)
C46B C45B H45E 108.8
C33B C45B H45E 108.8
C46B C45B H45F 108.8
C33B C45B H45F 108.8
H45E C45B H45F 107.7
C45B C46B H46G 109.5
C45B C46B H46H 109.5
H46G C46B H46H 109.5
C45B C46B H46I 109.5
H46G C46B H46I 109.5
H46H C46B H46I 109.5
C48B C47B C33B 116.2(2)
C48B C47B H47E 108.2
C33B C47B H47E 108.2
C48B C47B H47F 108.2
C33B C47B H47F 108.2
H47E C47B H47F 107.4
C47B C48B H48G 109.5
C47B C48B H48H 109.5
H48G C48B H48H 109.5
C47B C48B H48I 109.5
H48G C48B H48I 109.5
H48H C48B H48I 109.5
C50B C49B C37B 116.3(2)
C50B C49B H49E 108.2
C37B C49B H49E 108.2
C50B C49B H49F 108.2
C37B C49B H49F 108.2
H49E C49B H49F 107.4
C49B C50B H50G 109.5
C49B C50B H50H 109.5
H50G C50B H50H 109.5
C49B C50B H50I 109.5
H50G C50B H50I 109.5
H50H C50B H50I 109.5
C52B C51B C37B 115.4(2)
C52B C51B H51E 108.4
C37B C51B H51E 108.4
C52B C51B H51F 108.4
C37B C51B H51F 108.4
H51E C51B H51F 107.5
C51B C52B H52G 109.5
C51B C52B H52H 109.5
H52G C52B H52H 109.5
C51B C52B H52I 109.5
H52G C52B H52I 109.5
H52H C52B H52I 109.5
C54B C53B C39B 115.3(2)
C54B C53B H53E 108.5
C39B C53B H53E 108.5
C54B C53B H53F 108.5
C39B C53B H53F 108.5
H53E C53B H53F 107.5
C53B C54B H54G 109.5
C53B C54B H54H 109.5
H54G C54B H54H 109.5
C53B C54B H54I 109.5
H54G C54B H54I 109.5
H54H C54B H54I 109.5
C56B C55B C39B 114.7(2)
C56B C55B H55E 108.6
C39B C55B H55E 108.6
C56B C55B H55F 108.6
C39B C55B H55F 108.6
H55E C55B H55F 107.6
C55B C56B H56G 109.5
C55B C56B H56H 109.5
H56G C56B H56H 109.5
C55B C56B H56I 109.5
H56G C56B H56I 109.5
H56H C56B H56I 109.5
C1C B1C B2C 118.6(2)
C1C B1C H1C 119.9(12)
B2C B1C H1C 121.5(12)
C1C B1C H2C 112.9(12)
B2C B1C H2C 46.8(12)
H1C B1C H2C 107.7(17)
C1C B1C H3C 121.7(12)
B2C B1C H3C 44.3(12)
H1C B1C H3C 101.0(17)
H2C B1C H3C 88.8(17)
C29C B2C B1C 135.8(2)
C29C B2C H2C 114.7(12)
B1C B2C H2C 43.3(11)
C29C B2C H3C 115.4(12)
B1C B2C H3C 44.2(12)
H2C B2C H3C 85.4(16)
C29C B2C H4C 122.4(14)
B1C B2C H4C 101.4(14)
H2C B2C H4C 102.3(18)
H3C B2C H4C 109.9(18)
C12C C1C C2C 116.2(2)
C12C C1C B1C 120.3(2)
C2C C1C B1C 123.2(2)
C6C C2C C1C 121.2(2)
C6C C2C C3C 110.2(2)
C1C C2C C3C 128.3(2)
C15C C3C C2C 115.8(2)
C15C C3C C13C 110.4(2)
C2C C3C C13C 108.32(19)
C15C C3C C4C 109.3(2)
C2C C3C C4C 103.0(2)
C13C C3C C4C 109.8(2)
C5C C4C C3C 109.9(2)
C5C C4C H4C1 109.7
C3C C4C H4C1 109.7
C5C C4C H4C2 109.7
C3C C4C H4C2 109.7
H4C1 C4C H4C2 108.2
C6C C5C C19C 110.3(2)
C6C C5C C4C 102.54(19)
C19C C5C C4C 112.1(2)
C6C C5C C17C 109.6(2)
C19C C5C C17C 109.5(2)
C4C C5C C17C 112.6(2)
C7C C6C C2C 121.1(2)
C7C C6C C5C 124.4(2)
C2C C6C C5C 114.3(2)
C8C C7C C6C 118.9(2)
C8C C7C H7C 120.5
C6C C7C H7C 120.5
C7C C8C C12C 120.8(2)
C7C C8C C9C 126.0(2)
C12C C8C C9C 113.2(2)
C8C C9C C21C 112.7(2)
C8C C9C C10C 101.4(2)
C21C C9C C10C 111.7(2)
C8C C9C C23C 112.3(2)
C21C C9C C23C 108.8(2)
C10C C9C C23C 109.8(2)
C9C C10C C11C 108.6(2)
C9C C10C H10A 110.0
C11C C10C H10A 110.0
C9C C10C H10B 110.0
C11C C10C H10B 110.0
H10A C10C H10B 108.3
C12C C11C C25C 114.9(2)
C12C C11C C27C 109.31(19)
C25C C11C C27C 109.2(2)
C12C C11C C10C 101.91(19)
C25C C11C C10C 109.7(2)
C27C C11C C10C 111.8(2)
C8C C12C C1C 121.6(2)
C8C C12C C11C 109.9(2)
C1C C12C C11C 128.5(2)
C14C C13C C3C 114.8(2)
C14C C13C H13A 108.6
C3C C13C H13A 108.6
C14C C13C H13B 108.6
C3C C13C H13B 108.6
H13A C13C H13B 107.5
C13C C14C H14A 109.5
C13C C14C H14B 109.5
H14A C14C H14B 109.5
C13C C14C H14C 109.5
H14A C14C H14C 109.5
H14B C14C H14C 109.5
C16C C15C C3C 115.4(2)
C16C C15C H15A 108.4
C3C C15C H15A 108.4
C16C C15C H15B 108.4
C3C C15C H15B 108.4
H15A C15C H15B 107.5
C15C C16C H16A 109.5
C15C C16C H16B 109.5
H16A C16C H16B 109.5
C15C C16C H16C 109.5
H16A C16C H16C 109.5
H16B C16C H16C 109.5
C18C C17C C5C 115.6(2)
C18C C17C H17A 108.4
C5C C17C H17A 108.4
C18C C17C H17B 108.4
C5C C17C H17B 108.4
H17A C17C H17B 107.4
C17C C18C H18A 109.5
C17C C18C H18B 109.5
H18A C18C H18B 109.5
C17C C18C H18C 109.5
H18A C18C H18C 109.5
H18B C18C H18C 109.5
C20C C19C C5C 115.5(2)
C20C C19C H19A 108.4
C5C C19C H19A 108.4
C20C C19C H19B 108.4
C5C C19C H19B 108.4
H19A C19C H19B 107.5
C19C C20C H20A 109.5
C19C C20C H20B 109.5
H20A C20C H20B 109.5
C19C C20C H20C 109.5
H20A C20C H20C 109.5
H20B C20C H20C 109.5
C22C C21C C9C 116.3(2)
C22C C21C H21A 108.2
C9C C21C H21A 108.2
C22C C21C H21B 108.2
C9C C21C H21B 108.2
H21A C21C H21B 107.4
C21C C22C H22A 109.5
C21C C22C H22B 109.5
H22A C22C H22B 109.5
C21C C22C H22C 109.5
H22A C22C H22C 109.5
H22B C22C H22C 109.5
C24C C23C C9C 116.7(2)
C24C C23C H23A 108.1
C9C C23C H23A 108.1
C24C C23C H23B 108.1
C9C C23C H23B 108.1
H23A C23C H23B 107.3
C23C C24C H24A 109.5
C23C C24C H24B 109.5
H24A C24C H24B 109.5
C23C C24C H24C 109.5
H24A C24C H24C 109.5
H24B C24C H24C 109.5
C26C C25C C11C 116.3(2)
C26C C25C H25A 108.2
C11C C25C H25A 108.2
C26C C25C H25B 108.2
C11C C25C H25B 108.2
H25A C25C H25B 107.4
C25C C26C H26G 109.5
C25C C26C H26H 109.5
H26G C26C H26H 109.5
C25C C26C H26I 109.5
H26G C26C H26I 109.5
H26H C26C H26I 109.5
C28C C27C C11C 116.6(2)
C28C C27C H27A 108.2
C11C C27C H27A 108.2
C28C C27C H27B 108.2
C11C C27C H27B 108.2
H27A C27C H27B 107.3
C27C C28C H28D 109.5
C27C C28C H28E 109.5
H28D C28C H28E 109.5
C27C C28C H28F 109.5
H28D C28C H28F 109.5
H28E C28C H28F 109.5
C40C C29C C30C 116.4(2)
C40C C29C B2C 127.2(2)
C30C C29C B2C 116.4(2)
C34C C30C C29C 120.9(2)
C34C C30C C31C 109.5(2)
C29C C30C C31C 129.5(2)
C41C C31C C43C 109.5(2)
C41C C31C C30C 110.9(2)
C43C C31C C30C 114.3(2)
C41C C31C C32C 111.4(2)
C43C C31C C32C 108.3(2)
C30C C31C C32C 102.30(19)
C33C C32C C31C 109.3(2)
C33C C32C H32A 109.8
C31C C32C H32A 109.8
C33C C32C H32B 109.8
C31C C32C H32B 109.8
H32A C32C H32B 108.3
C34C C33C C32C 101.8(2)
C34C C33C C47C 114.0(2)
C32C C33C C47C 112.9(2)
C34C C33C C45C 109.5(2)
C32C C33C C45C 109.3(2)
C47C C33C C45C 109.2(2)
C35C C34C C30C 120.3(2)
C35C C34C C33C 126.3(2)
C30C C34C C33C 113.4(2)
C36C C35C C34C 120.0(2)
C36C C35C H35C 120.0
C34C C35C H35C 120.0
C35C C36C C40C 121.1(2)
C35C C36C C37C 124.5(2)
C40C C36C C37C 114.4(2)
C36C C37C C49C 109.4(2)
C36C C37C C51C 112.0(2)
C49C C37C C51C 108.8(2)
C36C C37C C38C 101.51(19)
C49C C37C C38C 113.2(2)
C51C C37C C38C 111.8(2)
C37C C38C C39C 108.5(2)
C37C C38C H38A 110.0
C39C C38C H38A 110.0
C37C C38C H38B 110.0
C39C C38C H38B 110.0
H38A C38C H38B 108.4
C55C C39C C40C 114.2(2)
C55C C39C C53C 112.2(2)
C40C C39C C53C 109.4(2)
C55C C39C C38C 108.7(2)
C40C C39C C38C 102.53(19)
C53C C39C C38C 109.3(2)
C36C C40C C29C 120.9(2)
C36C C40C C39C 109.3(2)
C29C C40C C39C 129.8(2)
C42C C41C C31C 116.5(2)
C42C C41C H41A 108.2
C31C C41C H41A 108.2
C42C C41C H41B 108.2
C31C C41C H41B 108.2
H41A C41C H41B 107.3
C41C C42C H42A 109.5
C41C C42C H42B 109.5
H42A C42C H42B 109.5
C41C C42C H42C 109.5
H42A C42C H42C 109.5
H42B C42C H42C 109.5
C44C C43C C31C 115.3(2)
C44C C43C H43A 108.4
C31C C43C H43A 108.4
C44C C43C H43B 108.4
C31C C43C H43B 108.4
H43A C43C H43B 107.5
C43C C44C H44A 109.5
C43C C44C H44B 109.5
H44A C44C H44B 109.5
C43C C44C H44C 109.5
H44A C44C H44C 109.5
H44B C44C H44C 109.5
C46C C45C C33C 117.7(2)
C46C C45C H45A 107.9
C33C C45C H45A 107.9
C46C C45C H45B 107.9
C33C C45C H45B 107.9
H45A C45C H45B 107.2
C45C C46C H46A 109.5
C45C C46C H46B 109.5
H46A C46C H46B 109.5
C45C C46C H46C 109.5
H46A C46C H46C 109.5
H46B C46C H46C 109.5
C48C C47C C33C 115.7(2)
C48C C47C H47A 108.3
C33C C47C H47A 108.3
C48C C47C H47B 108.3
C33C C47C H47B 108.3
H47A C47C H47B 107.4
C47C C48C H48A 109.5
C47C C48C H48B 109.5
H48A C48C H48B 109.5
C47C C48C H48C 109.5
H48A C48C H48C 109.5
H48B C48C H48C 109.5
C50C C49C C37C 116.5(2)
C50C C49C H49A 108.2
C37C C49C H49A 108.2
C50C C49C H49B 108.2
C37C C49C H49B 108.2
H49A C49C H49B 107.3
C49C C50C H50A 109.5
C49C C50C H50B 109.5
H50A C50C H50B 109.5
C49C C50C H50C 109.5
H50A C50C H50C 109.5
H50B C50C H50C 109.5
C52C C51C C37C 116.7(2)
C52C C51C H51A 108.1
C37C C51C H51A 108.1
C52C C51C H51B 108.1
C37C C51C H51B 108.1
H51A C51C H51B 107.3
C51C C52C H52A 109.5
C51C C52C H52B 109.5
H52A C52C H52B 109.5
C51C C52C H52C 109.5
H52A C52C H52C 109.5
H52B C52C H52C 109.5
C54C C53C C39C 115.6(2)
C54C C53C H53A 108.4
C39C C53C H53A 108.4
C54C C53C H53B 108.4
C39C C53C H53B 108.4
H53A C53C H53B 107.4
C53C C54C H54A 109.5
C53C C54C H54B 109.5
H54A C54C H54B 109.5
C53C C54C H54C 109.5
H54A C54C H54C 109.5
H54B C54C H54C 109.5
C56C C55C C39C 115.2(2)
C56C C55C H55A 108.5
C39C C55C H55A 108.5
C56C C55C H55B 108.5
C39C C55C H55B 108.5
H55A C55C H55B 107.5
C55C C56C H56A 109.5
C55C C56C H56B 109.5
H56A C56C H56B 109.5
C55C C56C H56C 109.5
H56A C56C H56C 109.5
H56B C56C H56C 109.5

loop_
_geom_bond_atom_site_label_1
_geom_bond_atom_site_label_2
_geom_bond_distance
B1A C1A 1.586(4)
B1A B2A 1.806(4)
B1A H1A 1.05(2)
B1A H2A 1.25(2)
B1A H3A 1.22(3)
B2A C29A 1.579(4)
B2A H2A 1.19(2)
B2A H3A 1.25(3)
B2A H4A 1.12(3)
C1A C2A 1.429(3)
C1A C12A 1.433(3)
C2A C6A 1.403(3)
C2A C3A 1.552(3)
C3A C13A 1.551(3)
C3A C4A 1.557(3)
C3A C15A 1.561(4)
C4A C5A 1.536(4)
C4A H4A1 0.9900
C4A H4A2 0.9900
C5A C6A 1.520(3)
C5A C19A 1.544(3)
C5A C17A 1.554(4)
C6A C7A 1.381(3)
C7A C8A 1.381(3)
C7A H7A 0.9500
C8A C12A 1.394(3)
C8A C9A 1.519(3)
C9A C10A 1.544(3)
C9A C23A 1.550(3)
C9A C21A 1.555(3)
C10A C11A 1.561(3)
C10A H10E 0.9900
C10A H10F 0.9900
C11A C27A 1.534(3)
C11A C12A 1.542(3)
C11A C25A 1.575(3)
C13A C14A 1.535(4)
C13A H13C 0.9900
C13A H13D 0.9900
C14A H14G 0.9800
C14A H14H 0.9800
C14A H14I 0.9800
C15A C16A 1.517(4)
C15A H15E 0.9900
C15A H15F 0.9900
C16A H16G 0.9800
C16A H16H 0.9800
C16A H16I 0.9800
C17A C18A 1.527(4)
C17A H17C 0.9900
C17A H17D 0.9900
C18A H18D 0.9800
C18A H18E 0.9800
C18A H18F 0.9800
C19A C20A 1.531(4)
C19A H19C 0.9900
C19A H19D 0.9900
C20A H20D 0.9800
C20A H20E 0.9800
C20A H20F 0.9800
C21A C22A 1.528(4)
C21A H21C 0.9900
C21A H21D 0.9900
C22A H22D 0.9800
C22A H22E 0.9800
C22A H22F 0.9800
C23A C24A 1.527(4)
C23A H23C 0.9900
C23A H23D 0.9900
C24A H24D 0.9800
C24A H24E 0.9800
C24A H24F 0.9800
C25A C26A 1.530(4)
C25A H25C 0.9900
C25A H25D 0.9900
C26A H26A 0.9800
C26A H26B 0.9800
C26A H26C 0.9800
C27A C28A 1.515(4)
C27A H27C 0.9900
C27A H27D 0.9900
C28A H28A 0.9800
C28A H28B 0.9800
C28A H28C 0.9800
C29A C40A 1.416(3)
C29A C30A 1.425(3)
C30A C34A 1.400(3)
C30A C31A 1.545(3)
C31A C43A 1.546(4)
C31A C41A 1.553(4)
C31A C32A 1.567(3)
C32A C33A 1.540(4)
C32A H32C 0.9900
C32A H32D 0.9900
C33A C34A 1.521(3)
C33A C47A 1.537(3)
C33A C45A 1.547(3)
C34A C35A 1.391(3)
C35A C36A 1.384(3)
C35A H35A 0.9500
C36A C40A 1.396(3)
C36A C37A 1.522(3)
C37A C49A 1.543(4)
C37A C51A 1.547(4)
C37A C38A 1.547(3)
C38A C39A 1.564(3)
C38A H38C 0.9900
C38A H38D 0.9900
C39A C55A 1.538(3)
C39A C40A 1.542(3)
C39A C53A 1.544(3)
C41A C42A 1.521(4)
C41A H41C 0.9900
C41A H41D 0.9900
C42A H42D 0.9800
C42A H42E 0.9800
C42A H42F 0.9800
C43A C44A 1.521(4)
C43A H43C 0.9900
C43A H43D 0.9900
C44A H44D 0.9800
C44A H44E 0.9800
C44A H44F 0.9800
C45A C46A 1.526(4)
C45A H45C 0.9900
C45A H45D 0.9900
C46A H46D 0.9800
C46A H46E 0.9800
C46A H46F 0.9800
C47A C48A 1.526(4)
C47A H47C 0.9900
C47A H47D 0.9900
C48A H48D 0.9800
C48A H48E 0.9800
C48A H48F 0.9800
C49A C50A 1.531(4)
C49A H49C 0.9900
C49A H49D 0.9900
C50A H50D 0.9800
C50A H50E 0.9800
C50A H50F 0.9800
C51A C52A 1.516(4)
C51A H51C 0.9900
C51A H51D 0.9900
C52A H52D 0.9800
C52A H52E 0.9800
C52A H52F 0.9800
C53A C54A 1.521(3)
C53A H53C 0.9900
C53A H53D 0.9900
C54A H54D 0.9800
C54A H54E 0.9800
C54A H54F 0.9800
C55A C56A 1.532(4)
C55A H55C 0.9900
C55A H55D 0.9900
C56A H56D 0.9800
C56A H56E 0.9800
C56A H56F 0.9800
B1B C1B 1.596(4)
B1B B2B 1.801(4)
B1B H1B 1.10(3)
B1B H2B 1.27(2)
B1B H3B 1.31(3)
B2B C29B 1.583(4)
B2B H2B 1.27(3)
B2B H3B 1.27(3)
B2B H4B 1.08(3)
C1B C12B 1.416(3)
C1B C2B 1.418(3)
C2B C6B 1.396(3)
C2B C3B 1.542(3)
C3B C13B 1.539(3)
C3B C15B 1.548(3)
C3B C4B 1.554(3)
C4B C5B 1.553(4)
C4B H4B1 0.9900
C4B H4B2 0.9900
C5B C6B 1.522(3)
C5B C17B 1.539(4)
C5B C19B 1.551(4)
C6B C7B 1.393(3)
C7B C8B 1.382(3)
C7B H7B 0.9500
C8B C12B 1.402(3)
C8B C9B 1.523(3)
C9B C23B 1.541(3)
C9B C10B 1.549(3)
C9B C21B 1.551(4)
C10B C11B 1.555(3)
C10B H10C 0.9900
C10B H10D 0.9900
C11B C12B 1.542(3)
C11B C27B 1.551(3)
C11B C25B 1.553(3)
C13B C14B 1.524(4)
C13B H13E 0.9900
C13B H13F 0.9900
C14B H14D 0.9800
C14B H14E 0.9800
C14B H14F 0.9800
C15B C16B 1.533(3)
C15B H15C 0.9900
C15B H15D 0.9900
C16B H16D 0.9800
C16B H16E 0.9800
C16B H16F 0.9800
C17B C18B 1.533(4)
C17B H17E 0.9900
C17B H17F 0.9900
C18B H18G 0.9800
C18B H18H 0.9800
C18B H18I 0.9800
C19B C20B 1.528(4)
C19B H19E 0.9900
C19B H19F 0.9900
C20B H20G 0.9800
C20B H20H 0.9800
C20B H20I 0.9800
C21B C22B 1.528(4)
C21B H21E 0.9900
C21B H21F 0.9900
C22B H22G 0.9800
C22B H22H 0.9800
C22B H22I 0.9800
C23B C24B 1.528(4)
C23B H23E 0.9900
C23B H23F 0.9900
C24B H24G 0.9800
C24B H24H 0.9800
C24B H24I 0.9800
C25B C26B 1.534(4)
C25B H25E 0.9900
C25B H25F 0.9900
C26B H26D 0.9800
C26B H26E 0.9800
C26B H26F 0.9800
C27B C28B 1.523(4)
C27B H27E 0.9900
C27B H27F 0.9900
C28B H28G 0.9800
C28B H28H 0.9800
C28B H28I 0.9800
C29B C40B 1.431(3)
C29B C30B 1.433(3)
C30B C34B 1.398(3)
C30B C31B 1.549(3)
C31B C43B 1.547(3)
C31B C41B 1.553(3)
C31B C32B 1.561(3)
C32B C33B 1.542(3)
C32B H32E 0.9900
C32B H32F 0.9900
C33B C34B 1.520(3)
C33B C45B 1.542(3)
C33B C47B 1.551(3)
C34B C35B 1.380(3)
C35B C36B 1.391(3)
C35B H35B 0.9500
C36B C40B 1.387(3)
C36B C37B 1.512(3)
C37B C51B 1.546(3)
C37B C38B 1.548(3)
C37B C49B 1.554(3)
C38B C39B 1.558(3)
C38B H38E 0.9900
C38B H38F 0.9900
C39B C40B 1.539(3)
C39B C53B 1.552(3)
C39B C55B 1.564(3)
C41B C42B 1.530(4)
C41B H41E 0.9900
C41B H41F 0.9900
C42B H42G 0.9800
C42B H42H 0.9800
C42B H42I 0.9800
C43B C44B 1.526(3)
C43B H43E 0.9900
C43B H43F 0.9900
C44B H44G 0.9800
C44B H44H 0.9800
C44B H44I 0.9800
C45B C46B 1.530(3)
C45B H45E 0.9900
C45B H45F 0.9900
C46B H46G 0.9800
C46B H46H 0.9800
C46B H46I 0.9800
C47B C48B 1.524(4)
C47B H47E 0.9900
C47B H47F 0.9900
C48B H48G 0.9800
C48B H48H 0.9800
C48B H48I 0.9800
C49B C50B 1.524(4)
C49B H49E 0.9900
C49B H49F 0.9900
C50B H50G 0.9800
C50B H50H 0.9800
C50B H50I 0.9800
C51B C52B 1.535(3)
C51B H51E 0.9900
C51B H51F 0.9900
C52B H52G 0.9800
C52B H52H 0.9800
C52B H52I 0.9800
C53B C54B 1.528(4)
C53B H53E 0.9900
C53B H53F 0.9900
C54B H54G 0.9800
C54B H54H 0.9800
C54B H54I 0.9800
C55B C56B 1.534(3)
C55B H55E 0.9900
C55B H55F 0.9900
C56B H56G 0.9800
C56B H56H 0.9800
C56B H56I 0.9800
B1C C1C 1.585(4)
B1C B2C 1.819(4)
B1C H1C 1.17(3)
B1C H2C 1.25(3)
B1C H3C 1.27(3)
B2C C29C 1.581(4)
B2C H2C 1.33(3)
B2C H3C 1.27(3)
B2C H4C 1.07(3)
C1C C12C 1.421(3)
C1C C2C 1.425(3)
C2C C6C 1.394(3)
C2C C3C 1.548(3)
C3C C15C 1.544(3)
C3C C13C 1.552(3)
C3C C4C 1.571(3)
C4C C5C 1.549(3)
C4C H4C1 0.9900
C4C H4C2 0.9900
C5C C6C 1.517(3)
C5C C19C 1.544(3)
C5C C17C 1.550(3)
C6C C7C 1.390(3)
C7C C8C 1.388(3)
C7C H7C 0.9500
C8C C12C 1.396(3)
C8C C9C 1.522(3)
C9C C21C 1.545(3)
C9C C10C 1.547(4)
C9C C23C 1.550(4)
C10C C11C 1.557(4)
C10C H10A 0.9900
C10C H10B 0.9900
C11C C12C 1.545(3)
C11C C25C 1.546(3)
C11C C27C 1.556(3)
C13C C14C 1.536(3)
C13C H13A 0.9900
C13C H13B 0.9900
C14C H14A 0.9800
C14C H14B 0.9800
C14C H14C 0.9800
C15C C16C 1.529(4)
C15C H15A 0.9900
C15C H15B 0.9900
C16C H16A 0.9800
C16C H16B 0.9800
C16C H16C 0.9800
C17C C18C 1.527(4)
C17C H17A 0.9900
C17C H17B 0.9900
C18C H18A 0.9800
C18C H18B 0.9800
C18C H18C 0.9800
C19C C20C 1.531(3)
C19C H19A 0.9900
C19C H19B 0.9900
C20C H20A 0.9800
C20C H20B 0.9800
C20C H20C 0.9800
C21C C22C 1.523(4)
C21C H21A 0.9900
C21C H21B 0.9900
C22C H22A 0.9800
C22C H22B 0.9800
C22C H22C 0.9800
C23C C24C 1.522(4)
C23C H23A 0.9900
C23C H23B 0.9900
C24C H24A 0.9800
C24C H24B 0.9800
C24C H24C 0.9800
C25C C26C 1.522(4)
C25C H25A 0.9900
C25C H25B 0.9900
C26C H26G 0.9800
C26C H26H 0.9800
C26C H26I 0.9800
C27C C28C 1.530(4)
C27C H27A 0.9900
C27C H27B 0.9900
C28C H28D 0.9800
C28C H28E 0.9800
C28C H28F 0.9800
C29C C40C 1.429(3)
C29C C30C 1.430(3)
C30C C34C 1.403(3)
C30C C31C 1.553(3)
C31C C41C 1.544(3)
C31C C43C 1.550(3)
C31C C32C 1.560(3)
C32C C33C 1.539(4)
C32C H32A 0.9900
C32C H32B 0.9900
C33C C34C 1.511(3)
C33C C47C 1.542(3)
C33C C45C 1.556(3)
C34C C35C 1.383(3)
C35C C36C 1.380(3)
C35C H35C 0.9500
C36C C40C 1.394(3)
C36C C37C 1.514(3)
C37C C49C 1.542(4)
C37C C51C 1.544(4)
C37C C38C 1.555(3)
C38C C39C 1.564(3)
C38C H38A 0.9900
C38C H38B 0.9900
C39C C55C 1.542(3)
C39C C40C 1.547(3)
C39C C53C 1.549(4)
C41C C42C 1.526(4)
C41C H41A 0.9900
C41C H41B 0.9900
C42C H42A 0.9800
C42C H42B 0.9800
C42C H42C 0.9800
C43C C44C 1.527(4)
C43C H43A 0.9900
C43C H43B 0.9900
C44C H44A 0.9800
C44C H44B 0.9800
C44C H44C 0.9800
C45C C46C 1.534(4)
C45C H45A 0.9900
C45C H45B 0.9900
C46C H46A 0.9800
C46C H46B 0.9800
C46C H46C 0.9800
C47C C48C 1.525(4)
C47C H47A 0.9900
C47C H47B 0.9900
C48C H48A 0.9800
C48C H48B 0.9800
C48C H48C 0.9800
C49C C50C 1.530(4)
C49C H49A 0.9900
C49C H49B 0.9900
C50C H50A 0.9800
C50C H50B 0.9800
C50C H50C 0.9800
C51C C52C 1.528(4)
C51C H51A 0.9900
C51C H51B 0.9900
C52C H52A 0.9800
C52C H52B 0.9800
C52C H52C 0.9800
C53C C54C 1.536(4)
C53C H53A 0.9900
C53C H53B 0.9900
C54C H54A 0.9800
C54C H54B 0.9800
C54C H54C 0.9800
C55C C56C 1.518(4)
C55C H55A 0.9900
C55C H55B 0.9900
C56C H56A 0.9800
C56C H56B 0.9800
C56C H56C 0.9800

loop_
_geom_torsion_atom_site_label_1
_geom_torsion_atom_site_label_2
_geom_torsion_atom_site_label_3
_geom_torsion_atom_site_label_4
_geom_torsion
C1A B1A B2A C29A -170.1(3)
B2A B1A C1A C2A 151.9(3)
B2A B1A C1A C12A -24.4(5)
C12A C1A C2A C6A 6.4(3)
B1A C1A C2A C6A -170.2(2)
C12A C1A C2A C3A -173.4(2)
B1A C1A C2A C3A 10.0(4)
C6A C2A C3A C13A 109.8(2)
C1A C2A C3A C13A -70.4(3)
C6A C2A C3A C4A -9.1(3)
C1A C2A C3A C4A 170.7(2)
C6A C2A C3A C15A -125.6(2)
C1A C2A C3A C15A 54.2(3)
C13A C3A C4A C5A -98.9(2)
C2A C3A C4A C5A 19.8(3)
C15A C3A C4A C5A 141.1(2)
C3A C4A C5A C6A -22.2(3)
C3A C4A C5A C19A -143.3(2)
C3A C4A C5A C17A 94.7(2)
C1A C2A C6A C7A -5.5(3)
C3A C2A C6A C7A 174.3(2)
C1A C2A C6A C5A 175.3(2)
C3A C2A C6A C5A -4.9(3)
C4A C5A C6A C7A -162.4(2)
C19A C5A C6A C7A -41.8(3)
C17A C5A C6A C7A 80.8(3)
C4A C5A C6A C2A 16.8(3)
C19A C5A C6A C2A 137.4(2)
C17A C5A C6A C2A -100.0(2)
C2A C6A C7A C8A 0.2(4)
C5A C6A C7A C8A 179.3(2)
C6A C7A C8A C12A 4.0(4)
C6A C7A C8A C9A -175.3(2)
C7A C8A C9A C10A 170.9(2)
C12A C8A C9A C10A -8.5(3)
C7A C8A C9A C23A 50.7(3)
C12A C8A C9A C23A -128.7(2)
C7A C8A C9A C21A -69.0(3)
C12A C8A C9A C21A 111.6(2)
C8A C9A C10A C11A 17.1(2)
C23A C9A C10A C11A 135.8(2)
C21A C9A C10A C11A -100.6(2)
C9A C10A C11A C27A -142.2(2)
C9A C10A C11A C12A -19.2(2)
C9A C10A C11A C25A 96.6(2)
C7A C8A C12A C1A -2.9(4)
C9A C8A C12A C1A 176.5(2)
C7A C8A C12A C11A 177.1(2)
C9A C8A C12A C11A -3.5(3)
C2A C1A C12A C8A -2.3(3)
B1A C1A C12A C8A 173.9(2)
C2A C1A C12A C11A 177.7(2)
B1A C1A C12A C11A -6.0(4)
C27A C11A C12A C8A 132.5(2)
C10A C11A C12A C8A 13.8(2)
C25A C11A C12A C8A -101.7(2)
C27A C11A C12A C1A -47.6(3)
C10A C11A C12A C1A -166.2(2)
C25A C11A C12A C1A 78.2(3)
C2A C3A C13A C14A -174.6(2)
C4A C3A C13A C14A -61.4(3)
C15A C3A C13A C14A 57.8(3)
C13A C3A C15A C16A 162.7(2)
C2A C3A C15A C16A 37.3(3)
C4A C3A C15A C16A -75.9(3)
C6A C5A C17A C18A -58.8(3)
C4A C5A C17A C18A -170.0(2)
C19A C5A C17A C18A 66.1(3)
C6A C5A C19A C20A -51.8(3)
C4A C5A C19A C20A 62.3(3)
C17A C5A C19A C20A -175.0(2)
C8A C9A C21A C22A 175.1(2)
C10A C9A C21A C22A -72.1(3)
C23A C9A C21A C22A 53.9(3)
C8A C9A C23A C24A 50.5(3)
C10A C9A C23A C24A -62.8(3)
C21A C9A C23A C24A 171.0(2)
C27A C11A C25A C26A -40.8(3)
C12A C11A C25A C26A -169.2(2)
C10A C11A C25A C26A 79.4(3)
C12A C11A C27A C28A -37.8(3)
C10A C11A C27A C28A 77.1(3)
C25A C11A C27A C28A -162.8(2)
B1A B2A C29A C40A -93.4(3)
B1A B2A C29A C30A 95.3(3)
C40A C29A C30A C34A 1.8(3)
B2A C29A C30A C34A 173.7(2)
C40A C29A C30A C31A -175.6(2)
B2A C29A C30A C31A -3.7(4)
C34A C30A C31A C43A -127.5(2)
C29A C30A C31A C43A 50.1(3)
C34A C30A C31A C41A 108.3(2)
C29A C30A C31A C41A -74.0(3)
C34A C30A C31A C32A -9.4(3)
C29A C30A C31A C32A 168.3(2)
C30A C31A C32A C33A 18.3(3)
C43A C31A C32A C33A 138.5(2)
C41A C31A C32A C33A -99.2(2)
C31A C32A C33A C34A -19.9(3)
C31A C32A C33A C47A -141.0(2)
C31A C32A C33A C45A 97.2(2)
C29A C30A C34A C35A -1.8(4)
C31A C30A C34A C35A 176.0(2)
C29A C30A C34A C33A 179.1(2)
C31A C30A C34A C33A -3.1(3)
C47A C33A C34A C35A -44.6(3)
C32A C33A C34A C35A -164.7(2)
C45A C33A C34A C35A 78.0(3)
C47A C33A C34A C30A 134.4(2)
C32A C33A C34A C30A 14.3(3)
C45A C33A C34A C30A -102.9(2)
C30A C34A C35A C36A -0.2(4)
C33A C34A C35A C36A 178.7(2)
C34A C35A C36A C40A 2.2(4)
C34A C35A C36A C37A -175.9(2)
C35A C36A C37A C49A -68.1(3)
C40A C36A C37A C49A 113.7(2)
C35A C36A C37A C51A 53.0(3)
C40A C36A C37A C51A -125.3(2)
C35A C36A C37A C38A 172.6(2)
C40A C36A C37A C38A -5.7(3)
C36A C37A C38A C39A 13.7(3)
C49A C37A C38A C39A -104.3(2)
C51A C37A C38A C39A 132.8(2)
C37A C38A C39A C55A -139.4(2)
C37A C38A C39A C40A -16.4(2)
C37A C38A C39A C53A 99.0(2)
C35A C36A C40A C29A -2.2(4)
C37A C36A C40A C29A 176.1(2)
C35A C36A C40A C39A 176.9(2)
C37A C36A C40A C39A -4.8(3)
C30A C29A C40A C36A 0.1(3)
B2A C29A C40A C36A -171.6(2)
C30A C29A C40A C39A -178.8(2)
B2A C29A C40A C39A 9.5(4)
C55A C39A C40A C36A 132.0(2)
C53A C39A C40A C36A -103.9(2)
C38A C39A C40A C36A 12.9(2)
C55A C39A C40A C29A -49.0(3)
C53A C39A C40A C29A 75.1(3)
C38A C39A C40A C29A -168.1(2)
C30A C31A C41A C42A -172.2(2)
C43A C31A C41A C42A 62.1(3)
C32A C31A C41A C42A -60.0(3)
C30A C31A C43A C44A 44.6(3)
C41A C31A C43A C44A 168.8(2)
C32A C31A C43A C44A -68.7(3)
C34A C33A C45A C46A -60.5(3)
C47A C33A C45A C46A 64.4(3)
C32A C33A C45A C46A -172.3(2)
C34A C33A C47A C48A -51.0(3)
C32A C33A C47A C48A 63.3(3)
C45A C33A C47A C48A -174.1(2)
C36A C37A C49A C50A 179.2(2)
C51A C37A C49A C50A 56.9(3)
C38A C37A C49A C50A -67.7(3)
C36A C37A C51A C52A 48.0(3)
C49A C37A C51A C52A 169.7(2)
C38A C37A C51A C52A -65.7(3)
C55A C39A C53A C54A -50.2(3)
C40A C39A C53A C54A -177.3(2)
C38A C39A C53A C54A 71.0(3)
C40A C39A C55A C56A -46.6(3)
C53A C39A C55A C56A -169.7(2)
C38A C39A C55A C56A 68.7(3)
C1B B1B B2B C29B 168.8(3)
B2B B1B C1B C12B -94.8(3)
B2B B1B C1B C2B 92.4(3)
C12B C1B C2B C6B 1.7(3)
B1B C1B C2B C6B 174.7(2)
C12B C1B C2B C3B -178.9(2)
B1B C1B C2B C3B -5.9(4)
C6B C2B C3B C13B -131.1(2)
C1B C2B C3B C13B 49.4(3)
C6B C2B C3B C15B 105.7(2)
C1B C2B C3B C15B -73.7(3)
C6B C2B C3B C4B -11.7(3)
C1B C2B C3B C4B 168.8(2)
C13B C3B C4B C5B 138.9(2)
C2B C3B C4B C5B 17.1(3)
C15B C3B C4B C5B -99.1(2)
C3B C4B C5B C6B -15.8(3)
C3B C4B C5B C17B -135.0(2)
C3B C4B C5B C19B 100.6(2)
C1B C2B C6B C7B 1.2(4)
C3B C2B C6B C7B -178.3(2)
C1B C2B C6B C5B -178.4(2)
C3B C2B C6B C5B 2.1(3)
C17B C5B C6B C7B -50.7(3)
C19B C5B C6B C7B 69.9(3)
C4B C5B C6B C7B -171.1(2)
C17B C5B C6B C2B 128.9(2)
C19B C5B C6B C2B -110.5(2)
C4B C5B C6B C2B 8.5(3)
C2B C6B C7B C8B -2.6(4)
C5B C6B C7B C8B 176.9(2)
C6B C7B C8B C12B 1.1(4)
C6B C7B C8B C9B -176.4(2)
C7B C8B C9B C23B 44.2(3)
C12B C8B C9B C23B -133.5(2)
C7B C8B C9B C10B 163.2(2)
C12B C8B C9B C10B -14.5(3)
C7B C8B C9B C21B -80.0(3)
C12B C8B C9B C21B 102.3(2)
C8B C9B C10B C11B 22.0(3)
C23B C9B C10B C11B 142.2(2)
C21B C9B C10B C11B -96.7(2)
C9B C10B C11B C12B -21.3(3)
C9B C10B C11B C27B -142.1(2)
C9B C10B C11B C25B 96.4(2)
C7B C8B C12B C1B 1.9(4)
C9B C8B C12B C1B 179.7(2)
C7B C8B C12B C11B -176.5(2)
C9B C8B C12B C11B 1.4(3)
C2B C1B C12B C8B -3.2(3)
B1B C1B C12B C8B -176.3(2)
C2B C1B C12B C11B 174.8(2)
B1B C1B C12B C11B 1.6(4)
C27B C11B C12B C8B 130.5(2)
C25B C11B C12B C8B -106.6(2)
C10B C11B C12B C8B 12.3(3)
C27B C11B C12B C1B -47.7(3)
C25B C11B C12B C1B 75.2(3)
C10B C11B C12B C1B -165.8(2)
C2B C3B C13B C14B 46.0(3)
C15B C3B C13B C14B 168.6(2)
C4B C3B C13B C14B -68.9(3)
C13B C3B C15B C16B 49.2(3)
C2B C3B C15B C16B 174.8(2)
C4B C3B C15B C16B -73.1(3)
C6B C5B C17B C18B -51.5(3)
C19B C5B C17B C18B -171.9(2)
C4B C5B C17B C18B 61.9(3)
C6B C5B C19B C20B 177.2(2)
C17B C5B C19B C20B -61.0(3)
C4B C5B C19B C20B 65.4(3)
C8B C9B C21B C22B 63.1(3)
C23B C9B C21B C22B -62.7(3)
C10B C9B C21B C22B 175.2(2)
C8B C9B C23B C24B 49.6(3)
C10B C9B C23B C24B -63.8(3)
C21B C9B C23B C24B 175.1(2)
C12B C11B C25B C26B 165.2(2)
C27B C11B C25B C26B -69.4(3)
C10B C11B C25B C26B 52.5(3)
C12B C11B C27B C28B -46.5(3)
C25B C11B C27B C28B -169.9(2)
C10B C11B C27B C28B 67.0(3)
B1B B2B C29B C40B 23.2(4)
B1B B2B C29B C30B -152.8(3)
C40B C29B C30B C34B -6.2(3)
B2B C29B C30B C34B 170.3(2)
C40B C29B C30B C31B 174.2(2)
B2B C29B C30B C31B -9.3(4)
C34B C30B C31B C43B -110.1(2)
C29B C30B C31B C43B 69.5(3)
C34B C30B C31B C41B 125.2(2)
C29B C30B C31B C41B -55.2(3)
C34B C30B C31B C32B 9.2(3)
C29B C30B C31B C32B -171.1(2)
C43B C31B C32B C33B 97.6(2)
C30B C31B C32B C33B -21.5(2)
C41B C31B C32B C33B -142.9(2)
C31B C32B C33B C34B 24.7(2)
C31B C32B C33B C45B 143.8(2)
C31B C32B C33B C47B -91.5(2)
C29B C30B C34B C35B 5.7(4)
C31B C30B C34B C35B -174.6(2)
C29B C30B C34B C33B -173.0(2)
C31B C30B C34B C33B 6.7(3)
C45B C33B C34B C35B 43.0(3)
C32B C33B C34B C35B 161.8(2)
C47B C33B C34B C35B -81.4(3)
C45B C33B C34B C30B -138.3(2)
C32B C33B C34B C30B -19.5(3)
C47B C33B C34B C30B 97.3(2)
C30B C34B C35B C36B -1.2(4)
C33B C34B C35B C36B 177.4(2)
C34B C35B C36B C40B -2.7(4)
C34B C35B C36B C37B 178.4(2)
C40B C36B C37B C51B -110.3(2)
C35B C36B C37B C51B 68.7(3)
C40B C36B C37B C38B 9.8(3)
C35B C36B C37B C38B -171.2(2)
C40B C36B C37B C49B 129.6(2)
C35B C36B C37B C49B -51.4(3)
C36B C37B C38B C39B -18.1(3)
C51B C37B C38B C39B 98.9(2)
C49B C37B C38B C39B -137.1(2)
C37B C38B C39B C40B 19.9(3)
C37B C38B C39B C53B 142.5(2)
C37B C38B C39B C55B -96.3(2)
C35B C36B C40B C29B 2.0(4)
C37B C36B C40B C29B -179.0(2)
C35B C36B C40B C39B -176.4(2)
C37B C36B C40B C39B 2.6(3)
C30B C29B C40B C36B 2.4(3)
B2B C29B C40B C36B -173.5(2)
C30B C29B C40B C39B -179.6(2)
B2B C29B C40B C39B 4.5(4)
C53B C39B C40B C36B -132.3(2)
C38B C39B C40B C36B -13.8(3)
C55B C39B C40B C36B 102.6(2)
C53B C39B C40B C29B 49.5(3)
C38B C39B C40B C29B 168.0(2)
C55B C39B C40B C29B -75.5(3)
C43B C31B C41B C42B -162.4(2)
C30B C31B C41B C42B -36.4(3)
C32B C31B C41B C42B 76.2(3)
C30B C31B C43B C44B 170.9(2)
C41B C31B C43B C44B -61.0(3)
C32B C31B C43B C44B 57.8(3)
C34B C33B C45B C46B 176.3(2)
C32B C33B C45B C46B 64.4(3)
C47B C33B C45B C46B -60.1(3)
C34B C33B C47B C48B 62.7(3)
C45B C33B C47B C48B -62.0(3)
C32B C33B C47B C48B 173.0(2)
C36B C37B C49B C50B -47.9(3)
C51B C37B C49B C50B -168.4(2)
C38B C37B C49B C50B 65.0(3)
C36B C37B C51B C52B -175.5(2)
C38B C37B C51B C52B 72.3(3)
C49B C37B C51B C52B -53.8(3)
C40B C39B C53B C54B 38.2(3)
C38B C39B C53B C54B -76.7(3)
C55B C39B C53B C54B 162.6(2)
C40B C39B C55B C56B 168.8(2)
C53B C39B C55B C56B 41.2(3)
C38B C39B C55B C56B -79.2(3)
C1C B1C B2C C29C -172.8(3)
B2C B1C C1C C12C 105.2(3)
B2C B1C C1C C2C -80.3(3)
C12C C1C C2C C6C -2.4(3)
B1C C1C C2C C6C -177.2(2)
C12C C1C C2C C3C 169.8(2)
B1C C1C C2C C3C -4.9(4)
C6C C2C C3C C15C -118.5(2)
C1C C2C C3C C15C 68.6(3)
C6C C2C C3C C13C 117.0(2)
C1C C2C C3C C13C -56.0(3)
C6C C2C C3C C4C 0.7(3)
C1C C2C C3C C4C -172.2(2)
C15C C3C C4C C5C 121.3(2)
C2C C3C C4C C5C -2.3(3)
C13C C3C C4C C5C -117.5(2)
C3C C4C C5C C6C 2.8(3)
C3C C4C C5C C19C -115.5(2)
C3C C4C C5C C17C 120.5(2)
C1C C2C C6C C7C -0.9(4)
C3C C2C C6C C7C -174.4(2)
C1C C2C C6C C5C 174.7(2)
C3C C2C C6C C5C 1.1(3)
C19C C5C C6C C7C -67.6(3)
C4C C5C C6C C7C 172.9(2)
C17C C5C C6C C7C 53.1(3)
C19C C5C C6C C2C 117.1(2)
C4C C5C C6C C2C -2.5(3)
C17C C5C C6C C2C -122.2(2)
C2C C6C C7C C8C 3.0(4)
C5C C6C C7C C8C -172.1(2)
C6C C7C C8C C12C -1.7(4)
C6C C7C C8C C9C 175.2(2)
C7C C8C C9C C21C -44.5(3)
C12C C8C C9C C21C 132.7(2)
C7C C8C C9C C10C -164.1(2)
C12C C8C C9C C10C 13.1(3)
C7C C8C C9C C23C 78.7(3)
C12C C8C C9C C23C -104.1(2)
C8C C9C C10C C11C -21.4(3)
C21C C9C C10C C11C -141.7(2)
C23C C9C C10C C11C 97.5(2)
C9C C10C C11C C12C 21.8(3)
C9C C10C C11C C25C 143.9(2)
C9C C10C C11C C27C -94.8(2)
C7C C8C C12C C1C -1.7(4)
C9C C8C C12C C1C -179.0(2)
C7C C8C C12C C11C 177.7(2)
C9C C8C C12C C11C 0.4(3)
C2C C1C C12C C8C 3.7(3)
B1C C1C C12C C8C 178.6(2)
C2C C1C C12C C11C -175.6(2)
B1C C1C C12C C11C -0.7(4)
C25C C11C C12C C8C -132.1(2)
C27C C11C C12C C8C 104.8(2)
C10C C11C C12C C8C -13.6(3)
C25C C11C C12C C1C 47.2(3)
C27C C11C C12C C1C -75.9(3)
C10C C11C C12C C1C 165.8(2)
C15C C3C C13C C14C 52.9(3)
C2C C3C C13C C14C -179.4(2)
C4C C3C C13C C14C -67.6(3)
C2C C3C C15C C16C 48.7(3)
C13C C3C C15C C16C 172.2(2)
C4C C3C C15C C16C -67.0(3)
C6C C5C C17C C18C 55.0(3)
C19C C5C C17C C18C 176.1(2)
C4C C5C C17C C18C -58.5(3)
C6C C5C C19C C20C -176.6(2)
C4C C5C C19C C20C -63.0(3)
C17C C5C C19C C20C 62.7(3)
C8C C9C C21C C22C -47.7(3)
C10C C9C C21C C22C 65.7(3)
C23C C9C C21C C22C -172.8(2)
C8C C9C C23C C24C -59.9(3)
C21C C9C C23C C24C 65.4(3)
C10C C9C C23C C24C -172.0(2)
C12C C11C C25C C26C 46.4(3)
C27C C11C C25C C26C 169.6(2)
C10C C11C C25C C26C -67.7(3)
C12C C11C C27C C28C -173.4(2)
C25C C11C C27C C28C 60.1(3)
C10C C11C C27C C28C -61.4(3)
B1C B2C C29C C40C -35.6(4)
B1C B2C C29C C30C 143.1(3)
C40C C29C C30C C34C 7.0(3)
B2C C29C C30C C34C -171.9(2)
C40C C29C C30C C31C -174.6(2)
B2C C29C C30C C31C 6.5(4)
C34C C30C C31C C41C 113.0(2)
C29C C30C C31C C41C -65.6(3)
C34C C30C C31C C43C -122.7(2)
C29C C30C C31C C43C 58.7(3)
C34C C30C C31C C32C -5.9(3)
C29C C30C C31C C32C 175.5(2)
C41C C31C C32C C33C -102.4(2)
C43C C31C C32C C33C 137.2(2)
C30C C31C C32C C33C 16.2(3)
C31C C32C C33C C34C -19.6(3)
C31C C32C C33C C47C -142.2(2)
C31C C32C C33C C45C 96.1(2)
C29C C30C C34C C35C -6.2(4)
C31C C30C C34C C35C 175.1(2)
C29C C30C C34C C33C 171.9(2)
C31C C30C C34C C33C -6.7(3)
C32C C33C C34C C35C -165.6(2)
C47C C33C C34C C35C -43.8(4)
C45C C33C C34C C35C 78.8(3)
C32C C33C C34C C30C 16.4(3)
C47C C33C C34C C30C 138.2(2)
C45C C33C C34C C30C -99.2(2)
C30C C34C C35C C36C 1.0(4)
C33C C34C C35C C36C -176.9(2)
C34C C35C C36C C40C 3.1(4)
C34C C35C C36C C37C -179.4(2)
C35C C36C C37C C49C -68.6(3)
C40C C36C C37C C49C 109.0(2)
C35C C36C C37C C51C 52.2(3)
C40C C36C C37C C51C -130.2(2)
C35C C36C C37C C38C 171.6(2)
C40C C36C C37C C38C -10.8(3)
C36C C37C C38C C39C 18.3(3)
C49C C37C C38C C39C -98.9(2)
C51C C37C C38C C39C 137.8(2)
C37C C38C C39C C55C -140.3(2)
C37C C38C C39C C40C -19.1(3)
C37C C38C C39C C53C 96.9(2)
C35C C36C C40C C29C -2.1(4)
C37C C36C C40C C29C -179.8(2)
C35C C36C C40C C39C 176.6(2)
C37C C36C C40C C39C -1.1(3)
C30C C29C C40C C36C -2.9(3)
B2C C29C C40C C36C 175.8(2)
C30C C29C C40C C39C 178.7(2)
B2C C29C C40C C39C -2.6(4)
C55C C39C C40C C36C 129.7(2)
C53C C39C C40C C36C -103.5(2)
C38C C39C C40C C36C 12.4(3)
C55C C39C C40C C29C -51.7(3)
C53C C39C C40C C29C 75.1(3)
C38C C39C C40C C29C -169.0(2)
C43C C31C C41C C42C 60.3(3)
C30C C31C C41C C42C -172.8(2)
C32C C31C C41C C42C -59.5(3)
C41C C31C C43C C44C 163.1(2)
C30C C31C C43C C44C 38.0(3)
C32C C31C C43C C44C -75.3(3)
C34C C33C C45C C46C -61.4(3)
C32C C33C C45C C46C -172.1(2)
C47C C33C C45C C46C 64.0(3)
C34C C33C C47C C48C -54.8(3)
C32C C33C C47C C48C 60.6(3)
C45C C33C C47C C48C -177.6(2)
C36C C37C C49C C50C -178.7(2)
C51C C37C C49C C50C 58.6(3)
C38C C37C C49C C50C -66.3(3)
C36C C37C C51C C52C 48.1(3)
C49C C37C C51C C52C 169.3(2)
C38C C37C C51C C52C -65.0(3)
C55C C39C C53C C54C -43.8(3)
C40C C39C C53C C54C -171.7(2)
C38C C39C C53C C54C 76.8(3)
C40C C39C C55C C56C -40.7(3)
C53C C39C C55C C56C -166.0(2)
C38C C39C C55C C56C 73.0(3)
